data_7001122
loop_
_publ_author_name
'Bar, Arun Kumar'
'Chakrabarty, Rajesh'
'Chi, Ki-Whan'
'Batten, Stuart R.'
'Mukherjee, Partha Sarathi'

_publ_section_title
;
 Synthesis and characterisation of heterometallic molecular triangles
 using ambidentate linker: self-selection of a single linkage isomer
;
_journal_issue 17
_journal_name_full 'Dalton Transactions'
_journal_page_first 3222
_journal_page_last 3229
_journal_paper_doi 10.1039/b900118b
_journal_year 2009
_chemical_formula_moiety 'C117 H94 Fe3 N6 O6 P6 Pt3, 3(C F3 O3 S), 5(C H3 N O2)'
_chemical_formula_sum 'C125 H108 F9 Fe3 N11 O25 P6 Pt3 S3'
_chemical_formula_weight 3370.02
_space_group_IT_number 2
_symmetry_cell_setting triclinic
_symmetry_space_group_name_Hall '-P 1'
_symmetry_space_group_name_H-M 'P -1'
_atom_sites_solution_hydrogens geom
_atom_sites_solution_primary direct
_atom_sites_solution_secondary difmap
_audit_creation_method SHELXL-97
_cell_angle_alpha 84.91(3)
_cell_angle_beta 75.09(3)
_cell_angle_gamma 60.48(3)
_cell_formula_units_Z 2
_cell_length_a 18.580(4)
_cell_length_b 18.840(4)
_cell_length_c 22.725(5)
_cell_measurement_temperature 293(2)
_cell_volume 6682(3)
_computing_molecular_graphics 'ORTEP-3 for Windows(Farrugia, 1997)'
_computing_publication_material WinGX
_computing_structure_refinement 'SHELXL97 (Sheldrick, 2008)'
_computing_structure_solution 'SHELXS97 (Sheldrick, 2008)'
_diffrn_ambient_temperature 150(2)
_diffrn_measured_fraction_theta_full 0.936
_diffrn_measured_fraction_theta_max 0.936
_diffrn_radiation_source 'synchrotron x-ray'
_diffrn_radiation_wavelength 0.69998
_diffrn_reflns_av_R_equivalents 0.0168
_diffrn_reflns_av_sigmaI/netI 0.0214
_diffrn_reflns_limit_h_max 23
_diffrn_reflns_limit_h_min -22
_diffrn_reflns_limit_k_max 23
_diffrn_reflns_limit_k_min -23
_diffrn_reflns_limit_l_max 28
_diffrn_reflns_limit_l_min 0
_diffrn_reflns_number 38395
_diffrn_reflns_theta_full 26.37
_diffrn_reflns_theta_max 26.37
_diffrn_reflns_theta_min 1.29
_exptl_absorpt_coefficient_mu 3.635
_exptl_absorpt_correction_T_max 0.544
_exptl_absorpt_correction_T_min 0.463
_exptl_absorpt_correction_type empirical
_exptl_absorpt_process_details 'SADABS: Blessing, R. (1995), Acta Cryst., A51, 33'
_exptl_crystal_colour yellow
_exptl_crystal_density_diffrn 1.523
_exptl_crystal_density_method 'not measured'
_exptl_crystal_description 'rectangular block'
_exptl_crystal_F_000 3012
_exptl_crystal_size_max 0.21
_exptl_crystal_size_mid 0.18
_exptl_crystal_size_min 0.16
_platon_squeeze_details
;
SQUEEZE (PLATON, A.Spek) was used to treat diffuse solvent
contributions. Total electron count found = 302/unit cell.
Calculated for 5 nitromethane (the reaction solvent)
= 320/unit cell. The intensive properties (density, F(000), etc.)
reflect these contributions
;
_refine_diff_density_max 1.491
_refine_diff_density_min -2.256
_refine_diff_density_rms 0.151
_refine_ls_extinction_method none
_refine_ls_goodness_of_fit_ref 1.038
_refine_ls_hydrogen_treatment constr
_refine_ls_matrix_type full
_refine_ls_number_parameters 1486
_refine_ls_number_reflns 25610
_refine_ls_number_restraints 0
_refine_ls_restrained_S_all 1.038
_refine_ls_R_factor_all 0.0331
_refine_ls_R_factor_gt 0.0325
_refine_ls_shift/su_max 0.004
_refine_ls_shift/su_mean 0.000
_refine_ls_structure_factor_coef Fsqd
_refine_ls_weighting_details 'calc w=1/[\s^2^(Fo^2^)+(0.0683P)^2^+11.9923P] where P=(Fo^2^+2Fc^2^)/3'
_refine_ls_weighting_scheme calc
_refine_ls_wR_factor_gt 0.0930
_refine_ls_wR_factor_ref 0.0936
_reflns_number_gt 24776
_reflns_number_total 25610
_reflns_threshold_expression >2\s(I)
_cod_data_source_file b900118b.txt
_cod_data_source_block 1b
_cod_original_cell_volume 6682(2)
_cod_database_code 7001122

loop_
_symmetry_equiv_pos_as_xyz
'x, y, z'
'-x, -y, -z'

loop_
_atom_site_label
_atom_site_type_symbol
_atom_site_fract_x
_atom_site_fract_y
_atom_site_fract_z
_atom_site_U_iso_or_equiv
_atom_site_adp_type
_atom_site_occupancy
_atom_site_symmetry_multiplicity
_atom_site_calc_flag
_atom_site_refinement_flags
_atom_site_disorder_assembly
_atom_site_disorder_group
Pt1 Pt 0.847348(7) 0.731070(7) 0.652846(5) 0.01082(4) Uani 1 1 d . . .
Pt2 Pt 0.481615(7) 0.693495(7) 0.602132(5) 0.00742(4) Uani 1 1 d . . .
Pt3 Pt 0.752644(7) 0.415030(7) 0.809075(5) 0.00697(4) Uani 1 1 d . . .
Fe1 Fe 0.92596(3) 0.90614(3) 0.66664(2) 0.01654(11) Uani 1 1 d . . .
Fe2 Fe 0.24739(3) 0.82824(3) 0.55064(2) 0.00913(9) Uani 1 1 d . . .
Fe3 Fe 0.71493(3) 0.28758(3) 0.96828(2) 0.01298(10) Uani 1 1 d . . .
P1 P 0.79407(5) 0.86016(5) 0.62425(4) 0.00939(15) Uani 1 1 d . . .
P2 P 0.90434(7) 0.74194(7) 0.72595(5) 0.0240(2) Uani 1 1 d . . .
P3 P 0.36567(5) 0.67756(5) 0.62922(3) 0.00882(15) Uani 1 1 d . . .
P4 P 0.41327(5) 0.82951(5) 0.58244(4) 0.00826(15) Uani 1 1 d . . .
P5 P 0.64040(5) 0.39300(5) 0.84915(3) 0.00836(15) Uani 1 1 d . . .
P6 P 0.80273(5) 0.39778(5) 0.89195(3) 0.00981(15) Uani 1 1 d . . .
S1 S 0.61433(5) 0.70061(5) 0.76227(3) 0.01332(16) Uani 1 1 d . . .
S2 S 0.34895(6) 0.30551(6) 0.79439(4) 0.01907(18) Uani 1 1 d . . .
S3 S 1.00418(8) 1.08679(6) 0.76946(5) 0.0325(2) Uani 1 1 d . . .
F1 F 0.57052(18) 0.80053(17) 0.85465(12) 0.0382(6) Uani 1 1 d . . .
F2 F 0.50727(16) 0.72839(15) 0.86986(9) 0.0266(5) Uani 1 1 d . . .
F3 F 0.46905(17) 0.83013(16) 0.81239(11) 0.0381(6) Uani 1 1 d . . .
F4 F 0.3891(3) 0.1931(2) 0.87515(15) 0.0732(12) Uani 1 1 d . . .
F5 F 0.2598(2) 0.28886(19) 0.90017(13) 0.0471(8) Uani 1 1 d . . .
F6 F 0.2970(3) 0.1989(3) 0.83114(18) 0.0801(14) Uani 1 1 d . . .
F7 F 1.1677(3) 1.0058(2) 0.7616(2) 0.0952(16) Uani 1 1 d . . .
F8 F 1.1020(3) 1.1170(3) 0.8129(3) 0.0937(16) Uani 1 1 d . . .
F9 F 1.1259(3) 1.1201(3) 0.7171(2) 0.1012(18) Uani 1 1 d . . .
O1 O 0.87420(16) 0.61762(15) 0.68561(11) 0.0183(5) Uani 1 1 d . . .
O2 O 0.97926(18) 0.54579(17) 0.60347(13) 0.0293(7) Uani 1 1 d . . .
O3 O 0.59441(15) 0.69932(14) 0.58335(10) 0.0105(4) Uani 1 1 d . . .
O4 O 0.66133(16) 0.60733(15) 0.50362(11) 0.0163(5) Uani 1 1 d . . .
O5 O 0.69801(15) 0.45378(14) 0.73514(9) 0.0103(4) Uani 1 1 d . . .
O6 O 0.79815(16) 0.35109(15) 0.66820(11) 0.0177(5) Uani 1 1 d . . .
O7 O 0.67218(17) 0.63137(16) 0.79000(12) 0.0213(5) Uani 1 1 d . . .
O8 O 0.56182(17) 0.68505(16) 0.73370(11) 0.0196(5) Uani 1 1 d . . .
O9 O 0.64970(16) 0.74898(15) 0.72764(11) 0.0181(5) Uani 1 1 d . . .
O10 O 0.4138(2) 0.24639(19) 0.74701(14) 0.0353(7) Uani 1 1 d . . .
O11 O 0.3772(2) 0.3468(2) 0.82528(14) 0.0395(8) Uani 1 1 d . . .
O12 O 0.2695(2) 0.3563(2) 0.77843(16) 0.0424(8) Uani 1 1 d . . .
O13 O 0.94519(19) 1.17275(18) 0.77343(14) 0.0295(6) Uani 1 1 d . . .
O14 O 1.0219(4) 1.0458(3) 0.71339(19) 0.0781(17) Uani 1 1 d . . .
O15 O 0.9896(3) 1.0439(2) 0.82254(17) 0.0536(10) Uani 1 1 d . . .
N1 N 0.81849(18) 0.69438(17) 0.58156(13) 0.0130(5) Uani 1 1 d . . .
N2 N 0.8705(2) 0.6440(2) 0.47867(16) 0.0276(8) Uani 1 1 d . . .
N3 N 0.56141(17) 0.56848(16) 0.60755(12) 0.0094(5) Uani 1 1 d . . .
N4 N 0.6354(2) 0.44308(19) 0.55011(13) 0.0200(6) Uani 1 1 d . . .
N5 N 0.86012(17) 0.41571(17) 0.75152(11) 0.0098(5) Uani 1 1 d . . .
N6 N 0.9931(2) 0.3317(2) 0.68396(16) 0.0292(8) Uani 1 1 d . . .
C1 C 0.4175(2) 0.9967(2) 0.71635(15) 0.0148(7) Uani 1 1 d . . .
H1 H 0.4187 1.0303 0.7433 0.018 Uiso 1 1 calc R . .
C2 C 0.6801(2) 0.9046(2) 0.73899(16) 0.0166(7) Uani 1 1 d . . .
H2 H 0.7123 0.8508 0.7487 0.020 Uiso 1 1 calc R . .
C3 C 0.2264(2) 0.7173(2) 0.72861(15) 0.0185(7) Uani 1 1 d . . .
H3 H 0.2161 0.6828 0.7095 0.022 Uiso 1 1 calc R . .
C4 C 0.9533(2) 0.8604(2) 0.58091(15) 0.0152(7) Uani 1 1 d . . .
H4 H 0.9852 0.8057 0.5677 0.018 Uiso 1 1 calc R . .
C5 C 0.7948(2) 0.3085(2) 1.00187(15) 0.0170(7) Uani 1 1 d . . .
H5 H 0.7789 0.3505 1.0293 0.020 Uiso 1 1 calc R . .
C6 C 0.6164(2) 0.2609(2) 0.99592(15) 0.0193(7) Uani 1 1 d . . .
H6 H 0.6186 0.2144 1.0149 0.023 Uiso 1 1 calc R . .
C7 C 0.8022(2) 0.6344(2) 0.48485(17) 0.0221(8) Uani 1 1 d . . .
H7 H 0.7975 0.6119 0.4522 0.027 Uiso 1 1 calc R . .
C8 C 0.1885(2) 0.9511(2) 0.53241(16) 0.0147(6) Uani 1 1 d . . .
H8 H 0.1552 0.9761 0.5046 0.018 Uiso 1 1 calc R . .
C9 C 0.2589(3) 0.8175(2) 0.78768(17) 0.0277(9) Uani 1 1 d . . .
H9 H 0.2701 0.8504 0.8079 0.033 Uiso 1 1 calc R . .
C10 C 0.7743(2) 0.4945(2) 0.99017(15) 0.0182(7) Uani 1 1 d . . .
H10 H 0.8277 0.4537 0.9940 0.022 Uiso 1 1 calc R . .
C11 C 0.6658(2) 0.8640(2) 0.50266(17) 0.0196(7) Uani 1 1 d . . .
H11 H 0.6162 0.8622 0.5041 0.023 Uiso 1 1 calc R . .
C12 C 0.6154(2) 0.6185(2) 0.97772(16) 0.0186(7) Uani 1 1 d . . .
H12 H 0.5624 0.6601 0.9736 0.022 Uiso 1 1 calc R . .
C13 C 0.9187(3) 0.4561(3) 0.86099(18) 0.0285(9) Uani 1 1 d . . .
H13 H 0.8709 0.5076 0.8640 0.034 Uiso 1 1 calc R . .
C14 C 0.8618(3) 0.9078(3) 0.75352(17) 0.0303(10) Uani 1 1 d . . .
H14 H 0.8030 0.9288 0.7668 0.036 Uiso 1 1 calc R . .
C15 C 0.6118(2) 0.9610(3) 0.78304(17) 0.0221(8) Uani 1 1 d . . .
H15 H 0.5987 0.9447 0.8224 0.027 Uiso 1 1 calc R . .
C16 C 1.0055(3) 0.8205(3) 0.71567(18) 0.0271(9) Uani 1 1 d . . .
H16 H 1.0572 0.7740 0.7001 0.033 Uiso 1 1 calc R . .
C17 C 0.8072(3) 0.2291(3) 1.01678(16) 0.0231(8) Uani 1 1 d . . .
H17 H 0.8003 0.2102 1.0559 0.028 Uiso 1 1 calc R . .
C18 C 0.3046(2) 0.88335(19) 0.57523(15) 0.0107(6) Uani 1 1 d . . .
C19 C 0.7605(2) 0.8708(2) 0.55435(15) 0.0128(6) Uani 1 1 d . . .
C20 C 0.6560(2) 0.3145(2) 0.79811(14) 0.0104(6) Uani 1 1 d . . .
C21 C 0.7531(3) 0.1915(2) 0.73461(19) 0.0258(9) Uani 1 1 d . . .
H21 H 0.8084 0.1528 0.7154 0.031 Uiso 1 1 calc R . .
C22 C 0.4622(2) 0.4741(2) 0.87868(15) 0.0146(7) Uani 1 1 d . . .
H22 H 0.4672 0.4283 0.9004 0.018 Uiso 1 1 calc R . .
C23 C 0.3825(2) 0.5357(2) 0.87439(15) 0.0162(7) Uani 1 1 d . . .
H23 H 0.3343 0.5309 0.8924 0.019 Uiso 1 1 calc R . .
C24 C 0.8598(2) 0.4839(2) 0.72799(14) 0.0103(6) Uani 1 1 d . . .
H24 H 0.8147 0.5350 0.7433 0.012 Uiso 1 1 calc R . .
C25 C 0.3425(2) 0.71999(19) 0.51000(14) 0.0114(6) Uani 1 1 d . . .
H25 H 0.3991 0.7068 0.4934 0.014 Uiso 1 1 calc R . .
C26 C 0.6595(2) 0.6517(2) 0.54063(14) 0.0111(6) Uani 1 1 d . . .
C27 C 0.6622(2) 0.5498(2) 0.93713(15) 0.0155(7) Uani 1 1 d . . .
H27 H 0.6405 0.5462 0.9056 0.019 Uiso 1 1 calc R . .
C28 C 0.3795(2) 0.5307(2) 0.59610(15) 0.0153(7) Uani 1 1 d . . .
H28 H 0.3607 0.5570 0.5621 0.018 Uiso 1 1 calc R . .
C29 C 0.9061(3) 0.9522(3) 0.75210(18) 0.0319(10) Uani 1 1 d . . .
H29 H 0.8814 1.0067 0.7645 0.038 Uiso 1 1 calc R . .
C30 C 0.7402(2) 0.4875(2) 0.94377(14) 0.0127(6) Uani 1 1 d . . .
C31 C 0.9273(2) 0.3425(2) 0.72941(16) 0.0172(7) Uani 1 1 d . . .
H31 H 0.9273 0.2962 0.7475 0.021 Uiso 1 1 calc R . .
C32 C 0.8631(2) 0.9041(2) 0.60793(14) 0.0112(6) Uani 1 1 d . . .
C33 C 0.7307(2) 0.4144(2) 0.68301(13) 0.0110(6) Uani 1 1 d . . .
C34 C 0.5272(2) 0.5511(2) 0.82010(14) 0.0113(6) Uani 1 1 d . . .
H34 H 0.5752 0.5566 0.8023 0.014 Uiso 1 1 calc R . .
C35 C 0.6019(3) 0.2427(3) 0.7557(2) 0.0287(9) Uani 1 1 d . . .
H35 H 0.5562 0.2381 0.7508 0.034 Uiso 1 1 calc R . .
C36 C 0.6243(2) 0.3513(2) 0.92237(14) 0.0122(6) Uani 1 1 d . . .
C37 C 0.5760(2) 0.5198(2) 0.56088(14) 0.0141(6) Uani 1 1 d . . .
H37 H 0.5408 0.5427 0.5340 0.017 Uiso 1 1 calc R . .
C38 C 0.7379(2) 0.6570(2) 0.53861(15) 0.0135(6) Uani 1 1 d . . .
C39 C 0.4858(2) 0.8687(2) 0.65896(15) 0.0135(6) Uani 1 1 d . . .
H39 H 0.5323 0.8169 0.6478 0.016 Uiso 1 1 calc R . .
C40 C 0.4139(2) 0.8953(2) 0.63607(14) 0.0104(6) Uani 1 1 d . . .
C41 C 0.3059(2) 0.71111(19) 0.57236(14) 0.0102(6) Uani 1 1 d . . .
C42 C 0.2968(2) 0.7278(2) 0.70247(14) 0.0126(6) Uani 1 1 d . . .
C43 C 0.5871(2) 0.3071(2) 0.79098(16) 0.0176(7) Uani 1 1 d . . .
H43 H 0.5315 0.3455 0.8099 0.021 Uiso 1 1 calc R . .
C44 C 0.6996(2) 0.9297(2) 0.68029(15) 0.0129(6) Uani 1 1 d . . .
C45 C 0.8139(2) 0.8683(2) 0.49800(16) 0.0164(7) Uani 1 1 d . . .
H45 H 0.8640 0.8693 0.4963 0.020 Uiso 1 1 calc R . .
C46 C 0.3894(2) 0.5717(2) 0.63880(14) 0.0118(6) Uani 1 1 d . . .
H46 H 0.3777 0.6255 0.6332 0.014 Uiso 1 1 calc R . .
C47 C 0.9295(2) 0.5515(2) 0.65234(16) 0.0171(7) Uani 1 1 d . . .
C48 C 0.6859(2) 0.4112(2) 0.58912(15) 0.0167(7) Uani 1 1 d . . .
H48 H 0.7300 0.3575 0.5821 0.020 Uiso 1 1 calc R . .
C49 C 0.2769(2) 0.7525(2) 0.47831(15) 0.0150(7) Uani 1 1 d . . .
H49 H 0.2829 0.7652 0.4375 0.018 Uiso 1 1 calc R . .
C50 C 0.5946(2) 0.3350(2) 1.02587(15) 0.0193(7) Uani 1 1 d . . .
H50 H 0.5801 0.3449 1.0678 0.023 Uiso 1 1 calc R . .
C51 C 0.7492(2) 0.68664(19) 0.58721(14) 0.0111(6) Uani 1 1 d . . .
H51 H 0.7082 0.7013 0.6241 0.013 Uiso 1 1 calc R . .
C52 C 0.6103(2) 0.53626(19) 0.64779(13) 0.0084(6) Uani 1 1 d . . .
H52 H 0.6011 0.5679 0.6809 0.010 Uiso 1 1 calc R . .
C53 C 0.8116(2) 0.3120(2) 0.93628(14) 0.0140(6) Uani 1 1 d . . .
C54 C 0.5216(2) 0.7759(2) 0.46605(15) 0.0135(6) Uani 1 1 d . . .
H54 H 0.5292 0.7244 0.4772 0.016 Uiso 1 1 calc R . .
C55 C 0.5804(2) 1.0654(2) 0.70966(17) 0.0195(7) Uani 1 1 d . . .
H55 H 0.5468 1.1187 0.6997 0.023 Uiso 1 1 calc R . .
C56 C 0.4170(2) 0.5322(2) 0.69005(15) 0.0170(7) Uani 1 1 d . . .
H56 H 0.4235 0.5596 0.7186 0.020 Uiso 1 1 calc R . .
C57 C 0.2786(2) 0.9163(2) 0.51949(15) 0.0129(6) Uani 1 1 d . . .
H57 H 0.3144 0.9148 0.4820 0.015 Uiso 1 1 calc R . .
C58 C 0.6747(2) 0.4553(2) 0.63932(14) 0.0117(6) Uani 1 1 d . . .
C59 C 0.8347(2) 0.2338(2) 0.91219(16) 0.0181(7) Uani 1 1 d . . .
H59 H 0.8491 0.2188 0.8711 0.022 Uiso 1 1 calc R . .
C60 C 0.9919(3) 0.3998(2) 0.65934(18) 0.0266(9) Uani 1 1 d . . .
H60 H 1.0366 0.3943 0.6265 0.032 Uiso 1 1 calc R . .
C61 C 0.5492(2) 0.8642(2) 0.39107(15) 0.0163(7) Uani 1 1 d . . .
H61 H 0.5760 0.8716 0.3523 0.020 Uiso 1 1 calc R . .
C62 C 0.2173(2) 0.7374(2) 0.57798(15) 0.0132(6) Uani 1 1 d . . .
H62 H 0.1782 0.7380 0.6133 0.016 Uiso 1 1 calc R . .
C63 C 0.5361(2) 0.7687(2) 0.82779(15) 0.0180(7) Uani 1 1 d . . .
C64 C 0.4258(3) 0.4104(2) 0.65573(17) 0.0219(8) Uani 1 1 d . . .
H64 H 0.4384 0.3564 0.6613 0.026 Uiso 1 1 calc R . .
C65 C 0.7932(3) 0.8643(3) 0.44422(17) 0.0240(8) Uani 1 1 d . . .
H65 H 0.8287 0.8636 0.4068 0.029 Uiso 1 1 calc R . .
C66 C 0.9944(3) 0.8985(3) 0.72841(18) 0.0302(10) Uani 1 1 d . . .
H66 H 1.0377 0.9119 0.7223 0.036 Uiso 1 1 calc R . .
C67 C 0.5988(2) 0.3904(2) 0.98100(14) 0.0146(6) Uani 1 1 d . . .
H67 H 0.5870 0.4433 0.9882 0.018 Uiso 1 1 calc R . .
C68 C 0.9090(2) 0.3867(2) 0.87300(15) 0.0173(7) Uani 1 1 d . . .
C69 C 0.3441(2) 0.9730(2) 0.65352(17) 0.0171(7) Uani 1 1 d . . .
H69 H 0.2963 0.9913 0.6382 0.020 Uiso 1 1 calc R . .
C70 C 0.2002(2) 0.7624(2) 0.51978(16) 0.0158(7) Uani 1 1 d . . .
H70 H 0.1479 0.7818 0.5104 0.019 Uiso 1 1 calc R . .
C71 C 0.8764(2) 0.6737(2) 0.52728(17) 0.0202(8) Uani 1 1 d . . .
H71 H 0.9235 0.6807 0.5235 0.024 Uiso 1 1 calc R . .
C72 C 0.8402(2) 0.9868(2) 0.62042(16) 0.0154(7) Uani 1 1 d . . .
H72 H 0.7856 1.0288 0.6374 0.018 Uiso 1 1 calc R . .
C73 C 0.7981(3) 0.7006(3) 0.81596(18) 0.0239(8) Uani 1 1 d . . .
H73 H 0.7887 0.6815 0.7839 0.029 Uiso 1 1 calc R . .
C74 C 0.9279(2) 0.4771(2) 0.68044(15) 0.0156(7) Uani 1 1 d . . .
C75 C 0.3460(2) 1.0231(2) 0.69387(16) 0.0174(7) Uani 1 1 d . . .
H75 H 0.2991 1.0745 0.7058 0.021 Uiso 1 1 calc R . .
C76 C 0.5357(2) 0.4800(2) 0.85037(14) 0.0113(6) Uani 1 1 d . . .
C77 C 0.5631(2) 1.0413(2) 0.76862(17) 0.0224(8) Uani 1 1 d . . .
H77 H 0.5188 1.0790 0.7986 0.027 Uiso 1 1 calc R . .
C78 C 0.1580(2) 0.9412(2) 0.59491(15) 0.0144(7) Uani 1 1 d . . .
H78 H 0.1013 0.9588 0.6150 0.017 Uiso 1 1 calc R . .
C79 C 0.7394(2) 0.2556(2) 0.76995(15) 0.0154(7) Uani 1 1 d . . .
H79 H 0.7856 0.2593 0.7749 0.019 Uiso 1 1 calc R . .
C80 C 0.3746(2) 0.6053(2) 0.84306(15) 0.0157(7) Uani 1 1 d . . .
H80 H 0.3211 0.6465 0.8395 0.019 Uiso 1 1 calc R . .
C81 C 0.6482(2) 1.0098(2) 0.66536(16) 0.0153(7) Uani 1 1 d . . .
H81 H 0.6595 1.0259 0.6257 0.018 Uiso 1 1 calc R . .
C82 C 0.7277(3) 0.5626(2) 1.03027(17) 0.0232(8) Uani 1 1 d . . .
H82 H 0.7497 0.5668 1.0614 0.028 Uiso 1 1 calc R . .
C83 C 0.7197(3) 0.8613(2) 0.44661(17) 0.0223(8) Uani 1 1 d . . .
H83 H 0.7063 0.8575 0.4107 0.027 Uiso 1 1 calc R . .
C84 C 0.5620(2) 0.7865(2) 0.40750(15) 0.0151(7) Uani 1 1 d . . .
H84 H 0.5969 0.7421 0.3798 0.018 Uiso 1 1 calc R . .
C85 C 0.4573(2) 0.9204(2) 0.49060(15) 0.0133(6) Uani 1 1 d . . .
H85 H 0.4225 0.9650 0.5181 0.016 Uiso 1 1 calc R . .
C86 C 0.4969(2) 0.9305(2) 0.43231(16) 0.0156(7) Uani 1 1 d . . .
H86 H 0.4882 0.9822 0.4208 0.019 Uiso 1 1 calc R . .
C87 C 0.9225(3) 0.8262(3) 0.73115(18) 0.0287(9) Uani 1 1 d . . .
C88 C 0.9160(2) 0.9935(2) 0.60229(17) 0.0201(7) Uani 1 1 d . . .
H88 H 0.9195 1.0405 0.6057 0.024 Uiso 1 1 calc R . .
C89 C 0.8221(11) 0.7607(12) 0.9117(3) 0.228(10) Uani 1 1 d . . .
H89 H 0.8268 0.7843 0.9437 0.274 Uiso 1 1 calc R . .
C90 C 0.4467(2) 0.6131(2) 0.81709(14) 0.0140(6) Uani 1 1 d . . .
H90 H 0.4408 0.6605 0.7975 0.017 Uiso 1 1 calc R . .
C91 C 0.3982(3) 0.4498(2) 0.60476(16) 0.0195(7) Uani 1 1 d . . .
H91 H 0.3921 0.4220 0.5762 0.023 Uiso 1 1 calc R . .
C92 C 0.2281(2) 0.90018(19) 0.62155(14) 0.0112(6) Uani 1 1 d . . .
H92 H 0.2254 0.8864 0.6621 0.013 Uiso 1 1 calc R . .
C93 C 0.9853(2) 0.9159(2) 0.57801(16) 0.0175(7) Uani 1 1 d . . .
H93 H 1.0420 0.9035 0.5628 0.021 Uiso 1 1 calc R . .
C94 C 0.6341(2) 0.2708(2) 0.93222(15) 0.0157(7) Uani 1 1 d . . .
H94 H 0.6494 0.2322 0.9021 0.019 Uiso 1 1 calc R . .
C95 C 0.6855(2) 0.8693(2) 0.55617(16) 0.0148(7) Uani 1 1 d . . .
H95 H 0.6487 0.8719 0.5935 0.018 Uiso 1 1 calc R . .
C96 C 0.6492(3) 0.6237(2) 1.02421(16) 0.0213(8) Uani 1 1 d . . .
H96 H 0.6184 0.6689 1.0514 0.026 Uiso 1 1 calc R . .
C97 C 0.4701(2) 0.8424(2) 0.50781(14) 0.0104(6) Uani 1 1 d . . .
C98 C 0.3150(3) 0.7760(2) 0.73272(15) 0.0191(7) Uani 1 1 d . . .
H98 H 0.3639 0.7805 0.7165 0.023 Uiso 1 1 calc R . .
C99 C 0.4876(2) 0.9195(2) 0.69822(15) 0.0144(6) Uani 1 1 d . . .
H99 H 0.5360 0.9020 0.7127 0.017 Uiso 1 1 calc R . .
C100 C 0.4345(3) 0.4521(2) 0.69808(16) 0.0228(8) Uani 1 1 d . . .
H100 H 0.4524 0.4260 0.7324 0.027 Uiso 1 1 calc R . .
C101 C 0.6844(3) 0.1855(3) 0.7280(2) 0.0348(11) Uani 1 1 d . . .
H101 H 0.6939 0.1423 0.7045 0.042 Uiso 1 1 calc R . .
C102 C 0.8318(3) 0.1832(2) 0.96179(19) 0.0267(8) Uani 1 1 d . . .
H102 H 0.8438 0.1293 0.9589 0.032 Uiso 1 1 calc R . .
C103 C 0.1713(3) 0.7588(3) 0.78350(17) 0.0296(9) Uani 1 1 d . . .
H103 H 0.1239 0.7523 0.8010 0.035 Uiso 1 1 calc R . .
C104 C 0.7605(3) 0.6931(3) 0.8756(2) 0.0352(10) Uani 1 1 d . . .
H104 H 0.7264 0.6685 0.8833 0.042 Uiso 1 1 calc R . .
C105 C 0.1874(3) 0.8100(3) 0.81198(17) 0.0330(10) Uani 1 1 d . . .
H105 H 0.1495 0.8393 0.8478 0.040 Uiso 1 1 calc R . .
C106 C 0.9805(3) 0.3102(3) 0.8670(2) 0.0345(10) Uani 1 1 d . . .
H106 H 0.9746 0.2637 0.8738 0.041 Uiso 1 1 calc R . .
C107 C 0.9995(3) 0.4478(4) 0.8447(2) 0.0455(14) Uani 1 1 d . . .
H107 H 1.0059 0.4939 0.8371 0.055 Uiso 1 1 calc R . .
C108 C 0.3220(3) 0.2439(3) 0.8528(2) 0.0365(11) Uani 1 1 d . . .
C109 C 1.0622(3) 0.6357(3) 0.6545(4) 0.0539(17) Uani 1 1 d . . .
H109 H 1.0407 0.6659 0.6225 0.065 Uiso 1 1 calc R . .
C110 C 0.8498(4) 0.7369(4) 0.8038(2) 0.0444(14) Uani 1 1 d . . .
C111 C 1.0618(3) 0.3031(4) 0.8506(3) 0.0510(15) Uani 1 1 d . . .
H111 H 1.1099 0.2519 0.8472 0.061 Uiso 1 1 calc R . .
C112 C 1.0707(3) 0.3720(4) 0.8395(2) 0.0490(15) Uani 1 1 d . . .
H112 H 1.1248 0.3671 0.8286 0.059 Uiso 1 1 calc R . .
C113 C 1.0109(3) 0.6550(4) 0.7122(3) 0.060(2) Uani 1 1 d . . .
C114 C 1.1047(4) 1.0820(4) 0.7645(3) 0.0589(16) Uani 1 1 d . . .
C115 C 1.1460(4) 0.5717(4) 0.6424(5) 0.100(4) Uani 1 1 d . . .
H115 H 1.1808 0.5592 0.6030 0.120 Uiso 1 1 calc R . .
C116 C 1.0419(5) 0.6119(9) 0.7610(6) 0.199(9) Uani 1 1 d . . .
H116 H 1.0082 0.6260 0.8007 0.239 Uiso 1 1 calc R . .
C117 C 1.1757(5) 0.5274(7) 0.6909(8) 0.222(10) Uani 1 1 d . . .
H117 H 1.2310 0.4837 0.6839 0.267 Uiso 1 1 calc R . .
C118 C 0.7730(7) 0.7212(7) 0.9228(3) 0.119(5) Uani 1 1 d . . .
H118 H 0.7490 0.7142 0.9626 0.142 Uiso 1 1 calc R . .
C119 C 1.1255(6) 0.5468(11) 0.7486(9) 0.309(16) Uani 1 1 d . . .
H119 H 1.1471 0.5162 0.7804 0.370 Uiso 1 1 calc R . .
C120 C 0.8639(8) 0.7640(9) 0.8514(3) 0.153(6) Uani 1 1 d . . .
H120 H 0.9014 0.7848 0.8437 0.184 Uiso 1 1 calc R . .

loop_
_atom_site_aniso_label
_atom_site_aniso_U_11
_atom_site_aniso_U_22
_atom_site_aniso_U_33
_atom_site_aniso_U_23
_atom_site_aniso_U_13
_atom_site_aniso_U_12
Pt1 0.00467(7) 0.00944(7) 0.01710(7) 0.00151(5) -0.00164(5) -0.00314(6)
Pt2 0.00787(7) 0.00746(7) 0.00790(6) 0.00034(4) -0.00405(4) -0.00348(6)
Pt3 0.00590(7) 0.00901(7) 0.00456(6) 0.00012(4) -0.00117(4) -0.00259(6)
Fe1 0.0140(3) 0.0249(3) 0.0182(2) -0.00106(19) -0.00599(19) -0.0138(2)
Fe2 0.0093(2) 0.0096(2) 0.0103(2) 0.00051(16) -0.00533(16) -0.0046(2)
Fe3 0.0162(3) 0.0145(2) 0.0087(2) 0.00311(17) -0.00479(17) -0.0074(2)
P1 0.0059(4) 0.0085(4) 0.0147(4) 0.0001(3) -0.0045(3) -0.0033(3)
P2 0.0184(5) 0.0381(6) 0.0289(5) 0.0201(4) -0.0175(4) -0.0213(5)
P3 0.0103(4) 0.0105(4) 0.0081(3) 0.0007(3) -0.0042(3) -0.0061(3)
P4 0.0072(4) 0.0078(4) 0.0106(4) 0.0001(3) -0.0041(3) -0.0033(3)
P5 0.0075(4) 0.0106(4) 0.0058(3) -0.0005(3) -0.0007(3) -0.0038(3)
P6 0.0069(4) 0.0152(4) 0.0067(3) 0.0007(3) -0.0027(3) -0.0045(4)
S1 0.0138(4) 0.0124(4) 0.0100(3) -0.0029(3) 0.0020(3) -0.0055(4)
S2 0.0120(4) 0.0217(4) 0.0203(4) -0.0038(3) -0.0025(3) -0.0057(4)
S3 0.0358(6) 0.0183(5) 0.0346(6) -0.0054(4) 0.0060(4) -0.0126(5)
F1 0.0437(16) 0.0450(16) 0.0316(13) -0.0227(11) 0.0048(11) -0.0287(14)
F2 0.0310(13) 0.0301(12) 0.0127(10) -0.0001(9) 0.0067(9) -0.0161(11)
F3 0.0278(14) 0.0308(14) 0.0218(12) 0.0018(10) 0.0038(10) 0.0062(12)
F4 0.062(2) 0.051(2) 0.0432(18) 0.0220(15) 0.0012(16) 0.0102(19)
F5 0.0418(17) 0.0465(17) 0.0369(15) -0.0073(13) 0.0160(13) -0.0201(15)
F6 0.126(4) 0.074(3) 0.064(2) -0.0118(19) 0.012(2) -0.081(3)
F7 0.038(2) 0.050(2) 0.130(4) 0.025(2) -0.001(2) 0.017(2)
F8 0.065(3) 0.078(3) 0.147(5) -0.010(3) -0.058(3) -0.024(3)
F9 0.039(2) 0.103(3) 0.138(4) 0.067(3) -0.004(2) -0.035(2)
O1 0.0151(13) 0.0111(12) 0.0226(12) 0.0032(9) 0.0039(10) -0.0061(11)
O2 0.0200(15) 0.0175(13) 0.0295(15) 0.0062(11) 0.0122(11) -0.0029(13)
O3 0.0099(11) 0.0112(11) 0.0113(10) -0.0018(8) -0.0026(8) -0.0055(10)
O4 0.0187(13) 0.0173(12) 0.0143(11) -0.0029(9) -0.0037(9) -0.0095(11)
O5 0.0100(11) 0.0120(11) 0.0057(10) 0.0005(8) -0.0033(8) -0.0024(10)
O6 0.0134(13) 0.0133(12) 0.0140(11) -0.0045(9) -0.0048(9) 0.0042(11)
O7 0.0175(14) 0.0161(13) 0.0226(13) 0.0011(10) -0.0024(10) -0.0037(12)
O8 0.0264(14) 0.0229(13) 0.0134(11) -0.0021(9) -0.0033(10) -0.0154(12)
O9 0.0185(13) 0.0171(12) 0.0161(12) -0.0002(9) 0.0028(9) -0.0099(12)
O10 0.0301(17) 0.0302(16) 0.0280(15) -0.0082(12) 0.0026(13) -0.0046(15)
O11 0.047(2) 0.063(2) 0.0256(15) -0.0100(14) -0.0015(14) -0.041(2)
O12 0.0140(16) 0.058(2) 0.0428(19) 0.0078(16) -0.0114(13) -0.0069(17)
O13 0.0213(15) 0.0215(14) 0.0373(16) -0.0023(12) 0.0035(12) -0.0087(13)
O14 0.133(5) 0.040(2) 0.040(2) -0.0167(18) 0.011(3) -0.039(3)
O15 0.077(3) 0.039(2) 0.044(2) 0.0139(16) -0.0038(19) -0.034(2)
N1 0.0088(14) 0.0088(13) 0.0192(14) -0.0028(10) 0.0015(11) -0.0043(12)
N2 0.0253(18) 0.0284(18) 0.0266(17) -0.0141(14) 0.0153(14) -0.0192(16)
N3 0.0080(13) 0.0094(13) 0.0104(12) 0.0006(10) -0.0042(10) -0.0031(12)
N4 0.0281(18) 0.0145(15) 0.0158(14) -0.0025(11) -0.0124(12) -0.0053(15)
N5 0.0085(13) 0.0137(13) 0.0053(11) -0.0010(9) -0.0010(9) -0.0040(12)
N6 0.0166(18) 0.0119(15) 0.0328(18) 0.0026(13) 0.0122(14) 0.0037(14)
C1 0.0182(18) 0.0166(16) 0.0148(15) -0.0023(12) -0.0044(13) -0.0118(15)
C2 0.0135(17) 0.0185(17) 0.0216(17) -0.0002(13) -0.0075(13) -0.0090(16)
C3 0.0136(18) 0.027(2) 0.0115(15) 0.0018(13) -0.0051(13) -0.0068(17)
C4 0.0101(17) 0.0163(16) 0.0214(17) -0.0007(13) -0.0058(13) -0.0069(15)
C5 0.0175(18) 0.0236(19) 0.0127(16) 0.0036(13) -0.0087(13) -0.0104(17)
C6 0.026(2) 0.0265(19) 0.0125(16) 0.0070(13) -0.0053(13) -0.0192(18)
C7 0.022(2) 0.0216(19) 0.0221(18) -0.0134(14) 0.0081(15) -0.0139(17)
C8 0.0141(17) 0.0102(15) 0.0215(17) 0.0028(12) -0.0107(13) -0.0045(15)
C9 0.041(3) 0.0141(18) 0.0167(17) -0.0015(14) -0.0130(17) -0.0026(19)
C10 0.0211(19) 0.0239(19) 0.0135(15) 0.0025(13) -0.0065(13) -0.0131(17)
C11 0.0191(19) 0.0133(17) 0.0302(19) 0.0023(14) -0.0147(15) -0.0070(16)
C12 0.0149(18) 0.0205(18) 0.0176(16) -0.0007(13) 0.0005(13) -0.0084(16)
C13 0.023(2) 0.040(2) 0.027(2) -0.0054(17) -0.0003(16) -0.021(2)
C14 0.028(2) 0.062(3) 0.0162(17) -0.0039(17) -0.0053(15) -0.032(2)
C15 0.0189(19) 0.030(2) 0.0194(17) -0.0071(15) -0.0025(14) -0.0136(18)
C16 0.023(2) 0.046(3) 0.027(2) 0.0147(17) -0.0151(16) -0.026(2)
C17 0.024(2) 0.029(2) 0.0160(17) 0.0114(14) -0.0120(14) -0.0115(19)
C18 0.0102(16) 0.0090(15) 0.0163(15) -0.0001(11) -0.0066(12) -0.0057(14)
C19 0.0130(17) 0.0079(15) 0.0175(16) 0.0001(12) -0.0089(13) -0.0027(14)
C20 0.0114(16) 0.0116(15) 0.0081(13) -0.0007(11) -0.0008(11) -0.0060(14)
C21 0.0146(19) 0.0188(19) 0.038(2) -0.0147(16) 0.0023(16) -0.0057(17)
C22 0.0118(17) 0.0175(17) 0.0121(15) -0.0029(12) 0.0000(12) -0.0062(15)
C23 0.0107(17) 0.0210(18) 0.0132(15) -0.0051(13) 0.0009(12) -0.0058(16)
C24 0.0089(16) 0.0094(15) 0.0095(14) -0.0005(11) -0.0018(11) -0.0022(14)
C25 0.0157(17) 0.0089(15) 0.0104(14) -0.0010(11) -0.0042(12) -0.0058(14)
C26 0.0117(16) 0.0123(15) 0.0093(14) 0.0021(11) -0.0041(11) -0.0054(14)
C27 0.0139(17) 0.0209(18) 0.0106(14) -0.0024(12) -0.0017(12) -0.0080(16)
C28 0.0176(18) 0.0170(17) 0.0140(15) 0.0023(12) -0.0059(13) -0.0097(16)
C29 0.031(2) 0.059(3) 0.0214(19) -0.0097(18) -0.0052(16) -0.032(2)
C30 0.0125(16) 0.0170(17) 0.0094(14) 0.0000(12) -0.0017(12) -0.0081(15)
C31 0.0128(18) 0.0117(16) 0.0173(16) 0.0006(12) 0.0025(13) -0.0015(15)
C32 0.0076(16) 0.0136(16) 0.0150(15) -0.0004(12) -0.0050(12) -0.0060(14)
C33 0.0148(17) 0.0126(15) 0.0065(13) 0.0020(11) -0.0042(12) -0.0069(15)
C34 0.0097(16) 0.0134(16) 0.0082(14) -0.0008(11) -0.0006(11) -0.0041(14)
C35 0.021(2) 0.034(2) 0.037(2) -0.0152(18) -0.0050(17) -0.016(2)
C36 0.0078(16) 0.0146(16) 0.0118(15) 0.0023(12) -0.0030(11) -0.0036(14)
C37 0.0206(18) 0.0153(16) 0.0114(15) 0.0035(12) -0.0105(13) -0.0098(16)
C38 0.0122(17) 0.0079(15) 0.0156(15) -0.0002(12) 0.0004(12) -0.0031(14)
C39 0.0114(17) 0.0131(16) 0.0164(15) 0.0003(12) -0.0050(12) -0.0054(15)
C40 0.0116(16) 0.0128(15) 0.0097(14) 0.0009(11) -0.0035(11) -0.0076(14)
C41 0.0112(16) 0.0105(15) 0.0102(14) 0.0003(11) -0.0047(11) -0.0051(14)
C42 0.0141(17) 0.0119(15) 0.0075(14) 0.0000(11) -0.0034(12) -0.0027(14)
C43 0.0134(17) 0.0210(18) 0.0185(16) -0.0045(13) -0.0037(13) -0.0076(16)
C44 0.0044(15) 0.0150(16) 0.0200(16) -0.0066(12) -0.0034(12) -0.0038(14)
C45 0.0150(18) 0.0176(17) 0.0200(17) 0.0025(13) -0.0071(13) -0.0094(16)
C46 0.0139(17) 0.0109(15) 0.0114(14) 0.0032(11) -0.0055(12) -0.0061(14)
C47 0.0115(17) 0.0140(16) 0.0192(16) 0.0032(13) 0.0031(13) -0.0049(15)
C48 0.0204(19) 0.0099(16) 0.0160(16) -0.0023(12) -0.0078(13) -0.0025(15)
C49 0.0222(19) 0.0135(16) 0.0120(15) 0.0004(12) -0.0088(13) -0.0085(16)
C50 0.0190(19) 0.032(2) 0.0091(15) 0.0016(13) -0.0017(13) -0.0153(18)
C51 0.0079(15) 0.0094(15) 0.0137(15) -0.0019(11) 0.0007(11) -0.0039(14)
C52 0.0107(15) 0.0095(14) 0.0068(13) -0.0010(10) -0.0035(11) -0.0053(13)
C53 0.0106(16) 0.0188(17) 0.0097(15) 0.0021(12) -0.0028(12) -0.0051(15)
C54 0.0140(17) 0.0121(16) 0.0160(16) 0.0022(12) -0.0062(12) -0.0066(15)
C55 0.0123(18) 0.0158(17) 0.0311(19) -0.0083(14) -0.0081(14) -0.0046(16)
C56 0.026(2) 0.0180(17) 0.0148(16) 0.0047(13) -0.0115(14) -0.0146(17)
C57 0.0137(17) 0.0104(15) 0.0165(15) 0.0044(12) -0.0059(12) -0.0069(14)
C58 0.0127(16) 0.0123(15) 0.0102(14) 0.0016(11) -0.0056(12) -0.0052(14)
C59 0.0140(18) 0.0173(17) 0.0181(16) 0.0019(13) -0.0062(13) -0.0032(16)
C60 0.019(2) 0.0159(18) 0.0246(19) 0.0055(14) 0.0116(15) -0.0025(17)
C61 0.0133(17) 0.0224(18) 0.0152(16) 0.0057(13) -0.0053(12) -0.0101(16)
C62 0.0127(17) 0.0138(16) 0.0183(16) 0.0015(12) -0.0074(12) -0.0089(15)
C63 0.022(2) 0.0177(17) 0.0113(15) -0.0004(12) 0.0014(13) -0.0098(17)
C64 0.032(2) 0.0153(17) 0.0263(19) 0.0052(14) -0.0131(16) -0.0151(18)
C65 0.029(2) 0.027(2) 0.0182(17) -0.0013(14) -0.0073(15) -0.0146(19)
C66 0.032(2) 0.058(3) 0.0233(19) 0.0037(18) -0.0151(17) -0.035(2)
C67 0.0121(17) 0.0191(17) 0.0119(15) -0.0005(12) -0.0014(12) -0.0076(15)
C68 0.0099(17) 0.031(2) 0.0114(15) 0.0016(13) -0.0033(12) -0.0095(17)
C69 0.0102(17) 0.0136(17) 0.0269(18) -0.0027(13) -0.0084(13) -0.0031(15)
C70 0.0164(18) 0.0142(16) 0.0214(17) 0.0019(13) -0.0127(13) -0.0074(15)
C71 0.0154(18) 0.0181(18) 0.0246(18) -0.0095(14) 0.0069(14) -0.0103(16)
C72 0.0103(17) 0.0118(16) 0.0241(17) -0.0005(13) -0.0040(13) -0.0053(15)
C73 0.020(2) 0.027(2) 0.027(2) 0.0065(15) -0.0097(15) -0.0118(18)
C74 0.0124(17) 0.0154(17) 0.0116(15) 0.0006(12) 0.0023(12) -0.0039(15)
C75 0.0136(17) 0.0133(16) 0.0230(17) -0.0077(13) -0.0051(13) -0.0033(15)
C76 0.0103(16) 0.0143(16) 0.0080(13) -0.0017(11) -0.0024(11) -0.0047(14)
C77 0.0131(18) 0.027(2) 0.0255(19) -0.0149(15) 0.0007(14) -0.0085(17)
C78 0.0128(17) 0.0102(15) 0.0200(16) -0.0058(12) -0.0044(13) -0.0042(15)
C79 0.0098(16) 0.0174(17) 0.0166(16) -0.0035(13) -0.0015(12) -0.0050(15)
C80 0.0083(16) 0.0189(17) 0.0146(15) -0.0022(12) -0.0053(12) -0.0010(15)
C81 0.0128(17) 0.0143(17) 0.0232(17) 0.0009(13) -0.0070(13) -0.0086(15)
C82 0.032(2) 0.026(2) 0.0172(17) -0.0003(14) -0.0088(15) -0.017(2)
C83 0.028(2) 0.0201(19) 0.0214(18) 0.0002(14) -0.0146(15) -0.0093(18)
C84 0.0123(17) 0.0176(17) 0.0139(15) -0.0006(12) -0.0020(12) -0.0066(15)
C85 0.0117(17) 0.0121(16) 0.0183(16) 0.0025(12) -0.0068(12) -0.0062(15)
C86 0.0121(17) 0.0146(17) 0.0226(17) 0.0079(13) -0.0088(13) -0.0074(15)
C87 0.028(2) 0.054(3) 0.0229(19) 0.0117(18) -0.0163(16) -0.031(2)
C88 0.0173(19) 0.0204(18) 0.0276(19) -0.0001(14) -0.0030(14) -0.0138(17)
C89 0.43(2) 0.53(3) 0.043(4) 0.108(9) -0.109(8) -0.46(2)
C90 0.0139(17) 0.0170(17) 0.0095(14) 0.0003(12) -0.0049(12) -0.0052(15)
C91 0.025(2) 0.0185(18) 0.0193(17) -0.0010(13) -0.0084(14) -0.0121(17)
C92 0.0110(16) 0.0103(15) 0.0125(14) -0.0016(11) -0.0034(12) -0.0048(14)
C93 0.0111(17) 0.0236(19) 0.0196(17) -0.0030(13) -0.0018(13) -0.0101(16)
C94 0.0217(19) 0.0164(17) 0.0114(15) 0.0037(12) -0.0062(13) -0.0106(16)
C95 0.0126(17) 0.0134(16) 0.0187(16) 0.0005(12) -0.0057(13) -0.0057(15)
C96 0.028(2) 0.0197(18) 0.0159(16) -0.0065(13) 0.0027(14) -0.0139(18)
C97 0.0067(15) 0.0130(16) 0.0139(15) 0.0043(12) -0.0051(11) -0.0058(14)
C98 0.029(2) 0.0153(17) 0.0115(15) 0.0022(12) -0.0100(14) -0.0077(17)
C99 0.0127(17) 0.0161(17) 0.0167(16) 0.0019(12) -0.0063(12) -0.0077(15)
C100 0.038(2) 0.0207(19) 0.0173(17) 0.0109(14) -0.0169(16) -0.0172(19)
C101 0.025(2) 0.033(2) 0.044(3) -0.027(2) 0.0027(19) -0.014(2)
C102 0.029(2) 0.0163(18) 0.030(2) 0.0066(15) -0.0124(17) -0.0062(18)
C103 0.016(2) 0.047(3) 0.0117(17) 0.0064(16) -0.0040(14) -0.005(2)
C104 0.038(3) 0.052(3) 0.033(2) 0.018(2) -0.0148(19) -0.034(3)
C105 0.030(2) 0.031(2) 0.0115(17) -0.0025(15) -0.0062(15) 0.006(2)
C106 0.017(2) 0.047(3) 0.030(2) 0.0002(19) -0.0024(16) -0.011(2)
C107 0.037(3) 0.075(4) 0.041(3) -0.021(2) 0.006(2) -0.044(3)
C108 0.040(3) 0.024(2) 0.033(2) -0.0049(17) 0.0053(19) -0.012(2)
C109 0.019(2) 0.019(2) 0.128(6) 0.005(3) -0.031(3) -0.006(2)
C110 0.055(3) 0.085(4) 0.034(2) 0.035(3) -0.032(2) -0.060(3)
C111 0.009(2) 0.075(4) 0.053(3) -0.001(3) -0.0024(19) -0.011(3)
C112 0.017(2) 0.091(5) 0.042(3) -0.016(3) 0.0014(19) -0.031(3)
C113 0.017(3) 0.055(3) 0.121(5) 0.064(4) -0.037(3) -0.026(3)
C114 0.039(3) 0.042(3) 0.081(5) 0.012(3) -0.006(3) -0.014(3)
C115 0.010(3) 0.022(3) 0.254(12) 0.016(4) -0.021(4) -0.003(3)
C116 0.024(4) 0.255(14) 0.260(14) 0.241(13) -0.058(6) -0.049(7)
C117 0.012(4) 0.135(9) 0.45(2) 0.221(14) -0.054(8) -0.022(5)
C118 0.202(10) 0.265(13) 0.027(3) 0.058(5) -0.052(4) -0.214(11)
C119 0.020(5) 0.33(2) 0.42(3) 0.35(2) -0.047(8) -0.031(8)
C120 0.276(13) 0.360(17) 0.039(3) 0.087(6) -0.083(6) -0.307(14)

loop_
_atom_type_symbol
_atom_type_description
_atom_type_scat_dispersion_real
_atom_type_scat_dispersion_imag
_atom_type_scat_source
C C 0.0033 0.0016 'International Tables Vol C Tables 4.2.6.8 and 6.1.1.4'
H H 0.0000 0.0000 'International Tables Vol C Tables 4.2.6.8 and 6.1.1.4'
N N 0.0061 0.0033 'International Tables Vol C Tables 4.2.6.8 and 6.1.1.4'
O O 0.0106 0.0060 'International Tables Vol C Tables 4.2.6.8 and 6.1.1.4'
F F 0.0171 0.0103 'International Tables Vol C Tables 4.2.6.8 and 6.1.1.4'
P P 0.1023 0.0942 'International Tables Vol C Tables 4.2.6.8 and 6.1.1.4'
S S 0.1246 0.1234 'International Tables Vol C Tables 4.2.6.8 and 6.1.1.4'
Fe Fe 0.3463 0.8444 'International Tables Vol C Tables 4.2.6.8 and 6.1.1.4'
Pt Pt -1.7033 8.3905 'International Tables Vol C Tables 4.2.6.8 and 6.1.1.4'

loop_
_geom_angle_atom_site_label_1
_geom_angle_atom_site_label_2
_geom_angle_atom_site_label_3
_geom_angle
_geom_angle_site_symmetry_1
_geom_angle_site_symmetry_3
_geom_angle_publ_flag
O1 Pt1 N1 85.36(11) . . ?
O1 Pt1 P1 169.86(7) . . ?
N1 Pt1 P1 92.57(9) . . ?
O1 Pt1 P2 85.34(9) . . ?
N1 Pt1 P2 167.01(9) . . ?
P1 Pt1 P2 98.14(4) . . ?
O3 Pt2 N3 84.23(10) . . ?
O3 Pt2 P3 174.13(7) . . ?
N3 Pt2 P3 91.16(8) . . ?
O3 Pt2 P4 87.77(7) . . ?
N3 Pt2 P4 169.94(8) . . ?
P3 Pt2 P4 97.18(4) . . ?
O5 Pt3 N5 86.26(10) . . ?
O5 Pt3 P6 169.41(7) . . ?
N5 Pt3 P6 92.80(8) . . ?
O5 Pt3 P5 83.60(7) . . ?
N5 Pt3 P5 163.81(7) . . ?
P6 Pt3 P5 99.45(4) . . ?
C32 Fe1 C87 107.24(14) . . ?
C32 Fe1 C14 110.74(14) . . ?
C87 Fe1 C14 41.3(2) . . ?
C32 Fe1 C72 41.60(13) . . ?
C87 Fe1 C72 133.64(15) . . ?
C14 Fe1 C72 107.94(17) . . ?
C32 Fe1 C4 41.69(13) . . ?
C87 Fe1 C4 112.39(17) . . ?
C14 Fe1 C4 142.48(15) . . ?
C72 Fe1 C4 69.37(14) . . ?
C32 Fe1 C16 135.02(16) . . ?
C87 Fe1 C16 41.47(15) . . ?
C14 Fe1 C16 68.97(18) . . ?
C72 Fe1 C16 174.97(14) . . ?
C4 Fe1 C16 110.45(17) . . ?
C32 Fe1 C29 141.82(16) . . ?
C87 Fe1 C29 69.06(19) . . ?
C14 Fe1 C29 40.84(16) . . ?
C72 Fe1 C29 112.42(18) . . ?
C4 Fe1 C29 176.16(15) . . ?
C16 Fe1 C29 68.1(2) . . ?
C32 Fe1 C88 69.21(14) . . ?
C87 Fe1 C88 174.08(16) . . ?
C14 Fe1 C88 134.69(19) . . ?
C72 Fe1 C88 40.64(13) . . ?
C4 Fe1 C88 68.39(14) . . ?
C16 Fe1 C88 144.29(15) . . ?
C29 Fe1 C88 110.55(18) . . ?
C32 Fe1 C93 69.16(13) . . ?
C87 Fe1 C93 143.91(18) . . ?
C14 Fe1 C93 174.79(18) . . ?
C72 Fe1 C93 68.34(14) . . ?
C4 Fe1 C93 40.56(13) . . ?
C16 Fe1 C93 115.00(16) . . ?
C29 Fe1 C93 136.37(16) . . ?
C88 Fe1 C93 40.14(15) . . ?
C32 Fe1 C66 175.46(17) . . ?
C87 Fe1 C66 69.01(16) . . ?
C14 Fe1 C66 68.34(16) . . ?
C72 Fe1 C66 142.88(17) . . ?
C4 Fe1 C66 136.64(17) . . ?
C16 Fe1 C66 40.45(18) . . ?
C29 Fe1 C66 40.04(18) . . ?
C88 Fe1 C66 114.75(16) . . ?
C93 Fe1 C66 112.19(15) . . ?
C41 Fe2 C18 107.89(13) . . ?
C41 Fe2 C25 41.95(12) . . ?
C18 Fe2 C25 105.81(13) . . ?
C41 Fe2 C57 138.32(14) . . ?
C18 Fe2 C57 42.15(13) . . ?
C25 Fe2 C57 108.64(14) . . ?
C41 Fe2 C92 108.83(13) . . ?
C18 Fe2 C92 41.67(13) . . ?
C25 Fe2 C92 135.24(13) . . ?
C57 Fe2 C92 69.50(13) . . ?
C41 Fe2 C62 41.56(13) . . ?
C18 Fe2 C62 139.96(13) . . ?
C25 Fe2 C62 69.62(13) . . ?
C57 Fe2 C62 177.31(13) . . ?
C92 Fe2 C62 113.19(13) . . ?
C41 Fe2 C49 69.49(13) . . ?
C18 Fe2 C49 134.32(14) . . ?
C25 Fe2 C49 40.82(13) . . ?
C57 Fe2 C49 108.77(14) . . ?
C92 Fe2 C49 175.49(14) . . ?
C62 Fe2 C49 68.56(13) . . ?
C41 Fe2 C8 176.71(13) . . ?
C18 Fe2 C8 69.30(13) . . ?
C25 Fe2 C8 139.86(13) . . ?
C57 Fe2 C8 40.50(14) . . ?
C92 Fe2 C8 67.97(13) . . ?
C62 Fe2 C8 139.84(14) . . ?
C49 Fe2 C8 113.64(14) . . ?
C41 Fe2 C78 137.84(13) . . ?
C18 Fe2 C78 68.83(13) . . ?
C25 Fe2 C78 174.58(13) . . ?
C57 Fe2 C78 68.13(14) . . ?
C92 Fe2 C78 39.98(13) . . ?
C62 Fe2 C78 113.77(14) . . ?
C49 Fe2 C78 143.79(14) . . ?
C8 Fe2 C78 39.97(14) . . ?
C41 Fe2 C70 68.89(13) . . ?
C18 Fe2 C70 174.13(14) . . ?
C25 Fe2 C70 68.45(14) . . ?
C57 Fe2 C70 137.37(14) . . ?
C92 Fe2 C70 143.55(14) . . ?
C62 Fe2 C70 40.30(13) . . ?
C49 Fe2 C70 40.30(14) . . ?
C8 Fe2 C70 114.06(14) . . ?
C78 Fe2 C70 116.92(14) . . ?
C53 Fe3 C36 109.02(14) . . ?
C53 Fe3 C67 112.14(14) . . ?
C36 Fe3 C67 41.37(13) . . ?
C53 Fe3 C59 41.46(14) . . ?
C36 Fe3 C59 112.41(14) . . ?
C67 Fe3 C59 142.75(14) . . ?
C53 Fe3 C5 41.78(13) . . ?
C36 Fe3 C5 136.10(14) . . ?
C67 Fe3 C5 109.62(15) . . ?
C59 Fe3 C5 69.43(15) . . ?
C53 Fe3 C94 136.41(13) . . ?
C36 Fe3 C94 41.52(13) . . ?
C67 Fe3 C94 69.03(14) . . ?
C59 Fe3 C94 110.26(14) . . ?
C5 Fe3 C94 177.49(14) . . ?
C53 Fe3 C50 141.71(15) . . ?
C36 Fe3 C50 68.82(14) . . ?
C67 Fe3 C50 40.22(14) . . ?
C59 Fe3 C50 176.51(15) . . ?
C5 Fe3 C50 112.14(14) . . ?
C94 Fe3 C50 68.33(14) . . ?
C53 Fe3 C6 176.66(13) . . ?
C36 Fe3 C6 68.95(14) . . ?
C67 Fe3 C6 68.27(15) . . ?
C59 Fe3 C6 136.36(15) . . ?
C5 Fe3 C6 141.49(14) . . ?
C94 Fe3 C6 40.36(13) . . ?
C50 Fe3 C6 40.58(15) . . ?
C53 Fe3 C17 69.03(14) . . ?
C36 Fe3 C17 176.44(15) . . ?
C67 Fe3 C17 136.10(15) . . ?
C59 Fe3 C17 68.28(15) . . ?
C5 Fe3 C17 40.51(15) . . ?
C94 Fe3 C17 141.89(15) . . ?
C50 Fe3 C17 110.70(15) . . ?
C6 Fe3 C17 113.14(15) . . ?
C53 Fe3 C102 68.89(16) . . ?
C36 Fe3 C102 142.35(15) . . ?
C67 Fe3 C102 176.06(15) . . ?
C59 Fe3 C102 40.39(15) . . ?
C5 Fe3 C102 68.43(16) . . ?
C94 Fe3 C102 113.05(16) . . ?
C50 Fe3 C102 136.78(16) . . ?
C6 Fe3 C102 110.94(16) . . ?
C17 Fe3 C102 40.28(16) . . ?
C32 P1 C19 103.53(15) . . ?
C32 P1 C44 105.87(15) . . ?
C19 P1 C44 105.69(16) . . ?
C32 P1 Pt1 117.82(12) . . ?
C19 P1 Pt1 110.93(11) . . ?
C44 P1 Pt1 112.01(12) . . ?
C87 P2 C113 102.8(2) . . ?
C87 P2 C110 102.8(2) . . ?
C113 P2 C110 106.8(3) . . ?
C87 P2 Pt1 122.02(13) . . ?
C113 P2 Pt1 105.6(3) . . ?
C110 P2 Pt1 115.39(14) . . ?
C41 P3 C42 110.04(16) . . ?
C41 P3 C46 103.67(15) . . ?
C42 P3 C46 103.76(15) . . ?
C41 P3 Pt2 112.10(11) . . ?
C42 P3 Pt2 112.56(12) . . ?
C46 P3 Pt2 114.06(12) . . ?
C18 P4 C97 101.25(15) . . ?
C18 P4 C40 102.96(15) . . ?
C97 P4 C40 106.56(14) . . ?
C18 P4 Pt2 123.12(11) . . ?
C97 P4 Pt2 107.55(12) . . ?
C40 P4 Pt2 113.77(11) . . ?
C36 P5 C76 103.18(16) . . ?
C36 P5 C20 101.85(15) . . ?
C76 P5 C20 106.81(15) . . ?
C36 P5 Pt3 123.46(11) . . ?
C76 P5 Pt3 115.41(11) . . ?
C20 P5 Pt3 104.37(11) . . ?
C53 P6 C68 104.69(17) . . ?
C53 P6 C30 106.90(15) . . ?
C68 P6 C30 103.13(16) . . ?
C53 P6 Pt3 117.27(12) . . ?
C68 P6 Pt3 111.84(11) . . ?
C30 P6 Pt3 111.84(12) . . ?
O7 S1 O9 115.28(16) . . ?
O7 S1 O8 115.01(16) . . ?
O9 S1 O8 114.75(15) . . ?
O7 S1 C63 103.31(16) . . ?
O9 S1 C63 103.52(15) . . ?
O8 S1 C63 102.50(17) . . ?
O12 S2 O11 115.5(2) . . ?
O12 S2 O10 113.9(2) . . ?
O11 S2 O10 115.4(2) . . ?
O12 S2 C108 102.2(2) . . ?
O11 S2 C108 103.7(2) . . ?
O10 S2 C108 103.8(2) . . ?
O14 S3 O15 114.0(2) . . ?
O14 S3 O13 115.1(3) . . ?
O15 S3 O13 114.8(2) . . ?
O14 S3 C114 101.2(4) . . ?
O15 S3 C114 106.1(3) . . ?
O13 S3 C114 103.6(2) . . ?
C47 O1 Pt1 121.3(2) . . ?
C26 O3 Pt2 120.05(19) . . ?
C33 O5 Pt3 124.1(2) . . ?
C51 N1 C71 118.5(3) . . ?
C51 N1 Pt1 124.5(2) . . ?
C71 N1 Pt1 116.9(2) . . ?
C71 N2 C7 117.0(3) . . ?
C52 N3 C37 118.3(3) . . ?
C52 N3 Pt2 123.9(2) . . ?
C37 N3 Pt2 116.6(2) . . ?
C37 N4 C48 116.5(3) . . ?
C24 N5 C31 119.0(3) . . ?
C24 N5 Pt3 123.3(2) . . ?
C31 N5 Pt3 116.6(2) . . ?
C31 N6 C60 116.3(3) . . ?
C75 C1 C99 119.5(3) . . ?
C44 C2 C15 119.4(3) . . ?
C42 C3 C103 119.8(4) . . ?
C93 C4 C32 107.8(3) . . ?
C93 C4 Fe1 71.1(2) . . ?
C32 C4 Fe1 67.78(19) . . ?
C17 C5 C53 107.5(3) . . ?
C17 C5 Fe3 70.7(2) . . ?
C53 C5 Fe3 68.18(19) . . ?
C94 C6 C50 108.1(3) . . ?
C94 C6 Fe3 69.1(2) . . ?
C50 C6 Fe3 69.6(2) . . ?
N2 C7 C38 122.2(3) . . ?
C78 C8 C57 108.4(3) . . ?
C78 C8 Fe2 70.41(19) . . ?
C57 C8 Fe2 68.12(19) . . ?
C105 C9 C98 120.4(4) . . ?
C82 C10 C30 119.7(4) . . ?
C95 C11 C83 120.3(3) . . ?
C96 C12 C27 119.2(4) . . ?
C107 C13 C68 119.7(5) . . ?
C87 C14 C29 108.7(4) . . ?
C87 C14 Fe1 69.3(2) . . ?
C29 C14 Fe1 71.3(2) . . ?
C77 C15 C2 120.5(4) . . ?
C66 C16 C87 108.0(4) . . ?
C66 C16 Fe1 70.7(2) . . ?
C87 C16 Fe1 68.1(2) . . ?
C5 C17 C102 108.6(3) . . ?
C5 C17 Fe3 68.7(2) . . ?
C102 C17 Fe3 70.0(2) . . ?
C92 C18 C57 106.8(3) . . ?
C92 C18 P4 127.9(3) . . ?
C57 C18 P4 125.3(3) . . ?
C92 C18 Fe2 70.60(17) . . ?
C57 C18 Fe2 69.82(17) . . ?
P4 C18 Fe2 123.32(17) . . ?
C45 C19 C95 119.0(3) . . ?
C45 C19 P1 121.1(3) . . ?
C95 C19 P1 119.2(3) . . ?
C79 C20 C43 119.3(3) . . ?
C79 C20 P5 118.8(2) . . ?
C43 C20 P5 121.6(3) . . ?
C101 C21 C79 119.9(4) . . ?
C23 C22 C76 120.4(3) . . ?
C22 C23 C80 119.9(3) . . ?
N5 C24 C74 119.3(3) . . ?
C49 C25 C41 107.9(3) . . ?
C49 C25 Fe2 70.90(19) . . ?
C41 C25 Fe2 68.42(18) . . ?
O4 C26 O3 127.4(3) . . ?
O4 C26 C38 120.0(3) . . ?
O3 C26 C38 112.6(3) . . ?
C30 C27 C12 120.4(3) . . ?
C46 C28 C91 119.4(3) . . ?
C66 C29 C14 108.0(4) . . ?
C66 C29 Fe1 70.3(2) . . ?
C14 C29 Fe1 67.8(2) . . ?
C27 C30 C10 119.7(3) . . ?
C27 C30 P6 121.6(2) . . ?
C10 C30 P6 118.7(3) . . ?
N6 C31 N5 124.8(3) . . ?
C72 C32 C4 107.7(3) . . ?
C72 C32 P1 127.3(3) . . ?
C4 C32 P1 125.1(3) . . ?
C72 C32 Fe1 70.49(19) . . ?
C4 C32 Fe1 70.53(19) . . ?
P1 C32 Fe1 123.17(18) . . ?
O6 C33 O5 126.8(3) . . ?
O6 C33 C58 121.1(3) . . ?
O5 C33 C58 112.1(3) . . ?
C90 C34 C76 119.4(3) . . ?
C101 C35 C43 119.9(4) . . ?
C67 C36 C94 107.4(3) . . ?
C67 C36 P5 127.5(3) . . ?
C94 C36 P5 125.1(2) . . ?
C67 C36 Fe3 70.2(2) . . ?
C94 C36 Fe3 70.3(2) . . ?
P5 C36 Fe3 125.34(18) . . ?
N4 C37 N3 125.6(3) . . ?
C51 C38 C7 117.2(3) . . ?
C51 C38 C26 123.3(3) . . ?
C7 C38 C26 119.4(3) . . ?
C99 C39 C40 120.0(3) . . ?
C69 C40 C39 119.5(3) . . ?
C69 C40 P4 120.6(2) . . ?
C39 C40 P4 119.8(3) . . ?
C62 C41 C25 107.6(3) . . ?
C62 C41 P3 130.0(2) . . ?
C25 C41 P3 122.4(2) . . ?
C62 C41 Fe2 70.99(19) . . ?
C25 C41 Fe2 69.62(18) . . ?
P3 C41 Fe2 122.26(16) . . ?
C3 C42 C98 120.2(3) . . ?
C3 C42 P3 119.8(3) . . ?
C98 C42 P3 120.1(3) . . ?
C35 C43 C20 120.1(3) . . ?
C2 C44 C81 119.8(3) . . ?
C2 C44 P1 120.1(3) . . ?
C81 C44 P1 120.0(3) . . ?
C65 C45 C19 120.6(3) . . ?
C28 C46 C56 120.1(3) . . ?
C28 C46 P3 120.8(2) . . ?
C56 C46 P3 119.1(2) . . ?
O2 C47 O1 127.1(3) . . ?
O2 C47 C74 120.5(3) . . ?
O1 C47 C74 112.4(3) . . ?
N4 C48 C58 122.4(3) . . ?
C25 C49 C70 108.4(3) . . ?
C25 C49 Fe2 68.29(18) . . ?
C70 C49 Fe2 70.99(19) . . ?
C67 C50 C6 108.3(3) . . ?
C67 C50 Fe3 69.0(2) . . ?
C6 C50 Fe3 69.8(2) . . ?
N1 C51 C38 120.6(3) . . ?
N3 C52 C58 119.4(3) . . ?
C59 C53 C5 107.5(3) . . ?
C59 C53 P6 125.2(2) . . ?
C5 C53 P6 127.3(3) . . ?
C59 C53 Fe3 70.2(2) . . ?
C5 C53 Fe3 70.05(19) . . ?
P6 C53 Fe3 123.68(19) . . ?
C97 C54 C84 120.2(3) . . ?
C77 C55 C81 120.0(4) . . ?
C100 C56 C46 119.6(3) . . ?
C8 C57 C18 107.8(3) . . ?
C8 C57 Fe2 71.38(19) . . ?
C18 C57 Fe2 68.03(17) . . ?
C48 C58 C52 117.9(3) . . ?
C48 C58 C33 119.6(3) . . ?
C52 C58 C33 122.5(3) . . ?
C102 C59 C53 108.2(3) . . ?
C102 C59 Fe3 71.0(2) . . ?
C53 C59 Fe3 68.4(2) . . ?
N6 C60 C74 123.0(3) . . ?
C86 C61 C84 120.3(3) . . ?
C70 C62 C41 107.7(3) . . ?
C70 C62 Fe2 71.12(19) . . ?
C41 C62 Fe2 67.45(18) . . ?
F3 C63 F1 107.4(3) . . ?
F3 C63 F2 107.2(3) . . ?
F1 C63 F2 107.2(3) . . ?
F3 C63 S1 112.4(2) . . ?
F1 C63 S1 111.3(3) . . ?
F2 C63 S1 111.0(2) . . ?
C100 C64 C91 119.5(3) . . ?
C83 C65 C45 119.8(4) . . ?
C29 C66 C16 108.3(4) . . ?
C29 C66 Fe1 69.6(2) . . ?
C16 C66 Fe1 68.8(2) . . ?
C50 C67 C36 108.3(3) . . ?
C50 C67 Fe3 70.8(2) . . ?
C36 C67 Fe3 68.4(2) . . ?
C106 C68 C13 119.7(4) . . ?
C106 C68 P6 120.8(3) . . ?
C13 C68 P6 119.4(3) . . ?
C75 C69 C40 120.0(3) . . ?
C62 C70 C49 108.4(3) . . ?
C62 C70 Fe2 68.59(18) . . ?
C49 C70 Fe2 68.70(18) . . ?
N2 C71 N1 124.4(3) . . ?
C88 C72 C32 108.0(3) . . ?
C88 C72 Fe1 71.1(2) . . ?
C32 C72 Fe1 67.90(19) . . ?
C104 C73 C110 120.3(4) . . ?
C60 C74 C24 117.5(3) . . ?
C60 C74 C47 121.5(3) . . ?
C24 C74 C47 121.0(3) . . ?
C1 C75 C69 120.4(3) . . ?
C34 C76 C22 119.4(3) . . ?
C34 C76 P5 121.1(2) . . ?
C22 C76 P5 119.4(3) . . ?
C55 C77 C15 120.0(3) . . ?
C92 C78 C8 108.7(3) . . ?
C92 C78 Fe2 68.52(19) . . ?
C8 C78 Fe2 69.62(19) . . ?
C21 C79 C20 120.0(3) . . ?
C90 C80 C23 119.9(3) . . ?
C55 C81 C44 120.2(3) . . ?
C96 C82 C10 120.4(3) . . ?
C65 C83 C11 120.0(3) . . ?
C61 C84 C54 119.4(3) . . ?
C86 C85 C97 119.6(3) . . ?
C85 C86 C61 120.6(3) . . ?
C14 C87 C16 107.1(4) . . ?
C14 C87 P2 128.5(3) . . ?
C16 C87 P2 124.3(4) . . ?
C14 C87 Fe1 69.4(2) . . ?
C16 C87 Fe1 70.4(2) . . ?
P2 C87 Fe1 127.8(2) . . ?
C93 C88 C72 108.2(3) . . ?
C93 C88 Fe1 70.0(2) . . ?
C72 C88 Fe1 68.3(2) . . ?
C118 C89 C120 118.8(7) . . ?
C34 C90 C80 120.8(3) . . ?
C64 C91 C28 120.5(3) . . ?
C78 C92 C18 108.3(3) . . ?
C78 C92 Fe2 71.50(18) . . ?
C18 C92 Fe2 67.73(17) . . ?
C88 C93 C4 108.4(3) . . ?
C88 C93 Fe1 69.9(2) . . ?
C4 C93 Fe1 68.4(2) . . ?
C6 C94 C36 107.9(3) . . ?
C6 C94 Fe3 70.6(2) . . ?
C36 C94 Fe3 68.18(19) . . ?
C11 C95 C19 120.2(3) . . ?
C82 C96 C12 120.6(3) . . ?
C54 C97 C85 119.8(3) . . ?
C54 C97 P4 120.1(2) . . ?
C85 C97 P4 119.9(3) . . ?
C42 C98 C9 119.2(4) . . ?
C39 C99 C1 120.6(3) . . ?
C64 C100 C56 120.8(3) . . ?
C35 C101 C21 120.9(4) . . ?
C59 C102 C17 108.3(3) . . ?
C59 C102 Fe3 68.6(2) . . ?
C17 C102 Fe3 69.7(2) . . ?
C105 C103 C3 119.7(4) . . ?
C118 C104 C73 120.6(4) . . ?
C9 C105 C103 120.5(4) . . ?
C68 C106 C111 119.7(5) . . ?
C112 C107 C13 120.8(5) . . ?
F6 C108 F5 107.3(4) . . ?
F6 C108 F4 107.6(4) . . ?
F5 C108 F4 106.3(4) . . ?
F6 C108 S2 111.7(4) . . ?
F5 C108 S2 112.6(3) . . ?
F4 C108 S2 111.1(4) . . ?
C113 C109 C115 121.5(7) . . ?
C120 C110 C73 119.3(4) . . ?
C120 C110 P2 119.8(4) . . ?
C73 C110 P2 120.7(4) . . ?
C112 C111 C106 120.2(5) . . ?
C107 C112 C111 120.0(4) . . ?
C109 C113 C116 120.4(7) . . ?
C109 C113 P2 119.7(4) . . ?
C116 C113 P2 119.7(7) . . ?
F8 C114 F7 105.8(6) . . ?
F8 C114 F9 106.4(6) . . ?
F7 C114 F9 108.6(5) . . ?
F8 C114 S3 111.0(5) . . ?
F7 C114 S3 112.2(5) . . ?
F9 C114 S3 112.4(5) . . ?
C117 C115 C109 117.8(10) . . ?
C113 C116 C119 117.8(12) . . ?
C119 C117 C115 121.1(8) . . ?
C104 C118 C89 120.2(6) . . ?
C117 C119 C116 121.3(10) . . ?
C110 C120 C89 120.5(5) . . ?

loop_
_geom_bond_atom_site_label_1
_geom_bond_atom_site_label_2
_geom_bond_distance
_geom_bond_site_symmetry_2
_geom_bond_publ_flag
Pt1 O1 2.057(2) . ?
Pt1 N1 2.098(3) . ?
Pt1 P1 2.2350(11) . ?
Pt1 P2 2.2588(11) . ?
Pt2 O3 2.084(2) . ?
Pt2 N3 2.089(3) . ?
Pt2 P3 2.2433(10) . ?
Pt2 P4 2.2938(11) . ?
Pt3 O5 2.077(2) . ?
Pt3 N5 2.092(3) . ?
Pt3 P6 2.2392(10) . ?
Pt3 P5 2.2716(10) . ?
Fe1 C32 2.001(3) . ?
Fe1 C87 2.019(4) . ?
Fe1 C14 2.021(4) . ?
Fe1 C72 2.036(4) . ?
Fe1 C4 2.038(3) . ?
Fe1 C16 2.051(4) . ?
Fe1 C29 2.068(4) . ?
Fe1 C88 2.073(4) . ?
Fe1 C93 2.073(4) . ?
Fe1 C66 2.076(4) . ?
Fe2 C41 2.003(3) . ?
Fe2 C18 2.005(3) . ?
Fe2 C25 2.019(3) . ?
Fe2 C57 2.029(3) . ?
Fe2 C92 2.043(3) . ?
Fe2 C62 2.051(3) . ?
Fe2 C49 2.054(3) . ?
Fe2 C8 2.072(3) . ?
Fe2 C78 2.082(3) . ?
Fe2 C70 2.084(3) . ?
Fe3 C53 2.013(3) . ?
Fe3 C36 2.014(3) . ?
Fe3 C67 2.037(4) . ?
Fe3 C59 2.038(4) . ?
Fe3 C5 2.038(3) . ?
Fe3 C94 2.042(4) . ?
Fe3 C50 2.060(4) . ?
Fe3 C6 2.063(4) . ?
Fe3 C17 2.065(4) . ?
Fe3 C102 2.069(4) . ?
P1 C32 1.792(3) . ?
P1 C19 1.812(3) . ?
P1 C44 1.817(3) . ?
P2 C87 1.797(4) . ?
P2 C113 1.811(6) . ?
P2 C110 1.820(5) . ?
P3 C41 1.791(3) . ?
P3 C42 1.815(3) . ?
P3 C46 1.823(3) . ?
P4 C18 1.804(3) . ?
P4 C97 1.818(3) . ?
P4 C40 1.820(3) . ?
P5 C36 1.795(3) . ?
P5 C76 1.819(4) . ?
P5 C20 1.823(3) . ?
P6 C53 1.785(4) . ?
P6 C68 1.816(4) . ?
P6 C30 1.819(4) . ?
S1 O7 1.440(3) . ?
S1 O9 1.442(2) . ?
S1 O8 1.449(3) . ?
S1 C63 1.834(4) . ?
S2 O12 1.431(3) . ?
S2 O11 1.436(3) . ?
S2 O10 1.440(3) . ?
S2 C108 1.823(5) . ?
S3 O14 1.427(4) . ?
S3 O15 1.434(4) . ?
S3 O13 1.435(3) . ?
S3 C114 1.800(7) . ?
F1 C63 1.336(4) . ?
F2 C63 1.337(4) . ?
F3 C63 1.321(5) . ?
F4 C108 1.339(6) . ?
F5 C108 1.330(5) . ?
F6 C108 1.324(6) . ?
F7 C114 1.325(7) . ?
F8 C114 1.309(8) . ?
F9 C114 1.325(7) . ?
O1 C47 1.299(4) . ?
O2 C47 1.223(4) . ?
O3 C26 1.300(4) . ?
O4 C26 1.220(4) . ?
O5 C33 1.290(4) . ?
O6 C33 1.220(4) . ?
N1 C51 1.339(4) . ?
N1 C71 1.349(4) . ?
N2 C71 1.333(5) . ?
N2 C7 1.338(5) . ?
N3 C52 1.348(4) . ?
N3 C37 1.349(4) . ?
N4 C37 1.312(5) . ?
N4 C48 1.343(5) . ?
N5 C24 1.345(4) . ?
N5 C31 1.347(4) . ?
N6 C31 1.321(5) . ?
N6 C60 1.347(5) . ?
C1 C75 1.389(5) . ?
C1 C99 1.395(5) . ?
C2 C44 1.394(5) . ?
C2 C15 1.396(5) . ?
C3 C42 1.393(5) . ?
C3 C103 1.394(5) . ?
C4 C93 1.425(5) . ?
C4 C32 1.438(5) . ?
C5 C17 1.421(5) . ?
C5 C53 1.445(4) . ?
C6 C94 1.416(5) . ?
C6 C50 1.430(5) . ?
C7 C38 1.393(5) . ?
C8 C78 1.420(5) . ?
C8 C57 1.420(5) . ?
C9 C105 1.373(7) . ?
C9 C98 1.399(5) . ?
C10 C82 1.390(5) . ?
C10 C30 1.407(5) . ?
C11 C95 1.382(5) . ?
C11 C83 1.391(6) . ?
C12 C96 1.393(5) . ?
C12 C27 1.404(5) . ?
C13 C107 1.382(6) . ?
C13 C68 1.401(6) . ?
C14 C87 1.425(7) . ?
C14 C29 1.427(6) . ?
C15 C77 1.389(6) . ?
C16 C66 1.427(6) . ?
C16 C87 1.441(5) . ?
C17 C102 1.423(6) . ?
C18 C92 1.440(4) . ?
C18 C57 1.450(4) . ?
C19 C45 1.392(5) . ?
C19 C95 1.399(5) . ?
C20 C79 1.402(5) . ?
C20 C43 1.403(5) . ?
C21 C101 1.381(6) . ?
C21 C79 1.389(5) . ?
C22 C23 1.382(5) . ?
C22 C76 1.407(5) . ?
C23 C80 1.395(5) . ?
C24 C74 1.395(4) . ?
C25 C49 1.421(5) . ?
C25 C41 1.440(4) . ?
C26 C38 1.499(5) . ?
C27 C30 1.380(5) . ?
C28 C46 1.392(5) . ?
C28 C91 1.393(5) . ?
C29 C66 1.419(7) . ?
C32 C72 1.434(5) . ?
C33 C58 1.506(4) . ?
C34 C90 1.387(5) . ?
C34 C76 1.406(5) . ?
C35 C101 1.381(6) . ?
C35 C43 1.386(5) . ?
C36 C67 1.431(4) . ?
C36 C94 1.438(5) . ?
C38 C51 1.385(5) . ?
C39 C99 1.382(5) . ?
C39 C40 1.398(5) . ?
C40 C69 1.397(5) . ?
C41 C62 1.439(5) . ?
C42 C98 1.394(5) . ?
C44 C81 1.400(5) . ?
C45 C65 1.392(5) . ?
C46 C56 1.396(5) . ?
C47 C74 1.499(5) . ?
C48 C58 1.382(4) . ?
C49 C70 1.426(5) . ?
C50 C67 1.409(5) . ?
C52 C58 1.389(5) . ?
C53 C59 1.434(5) . ?
C54 C97 1.395(5) . ?
C54 C84 1.400(5) . ?
C55 C77 1.385(6) . ?
C55 C81 1.389(5) . ?
C56 C100 1.384(5) . ?
C59 C102 1.418(5) . ?
C60 C74 1.374(5) . ?
C61 C86 1.387(5) . ?
C61 C84 1.395(5) . ?
C62 C70 1.425(5) . ?
C64 C100 1.381(5) . ?
C64 C91 1.391(5) . ?
C65 C83 1.380(6) . ?
C68 C106 1.384(6) . ?
C69 C75 1.391(5) . ?
C72 C88 1.427(5) . ?
C73 C104 1.387(6) . ?
C73 C110 1.394(6) . ?
C78 C92 1.411(5) . ?
C80 C90 1.391(5) . ?
C82 C96 1.375(6) . ?
C85 C86 1.387(5) . ?
C85 C97 1.404(4) . ?
C88 C93 1.423(5) . ?
C89 C118 1.403(9) . ?
C89 C120 1.404(11) . ?
C103 C105 1.391(7) . ?
C104 C118 1.353(8) . ?
C106 C111 1.398(6) . ?
C107 C112 1.374(9) . ?
C109 C113 1.364(10) . ?
C109 C115 1.394(8) . ?
C110 C120 1.368(8) . ?
C111 C112 1.380(9) . ?
C113 C116 1.390(10) . ?
C115 C117 1.383(16) . ?
C116 C119 1.397(15) . ?
C117 C119 1.36(2) . ?

loop_
_geom_torsion_atom_site_label_1
_geom_torsion_atom_site_label_2
_geom_torsion_atom_site_label_3
_geom_torsion_atom_site_label_4
_geom_torsion
_geom_torsion_site_symmetry_1
_geom_torsion_site_symmetry_2
_geom_torsion_site_symmetry_3
_geom_torsion_site_symmetry_4
_geom_torsion_publ_flag
O1 Pt1 P1 C32 159.0(4) . . . . ?
N1 Pt1 P1 C32 -123.11(14) . . . . ?
P2 Pt1 P1 C32 49.51(13) . . . . ?
O1 Pt1 P1 C19 -82.0(5) . . . . ?
N1 Pt1 P1 C19 -4.09(14) . . . . ?
P2 Pt1 P1 C19 168.53(13) . . . . ?
O1 Pt1 P1 C44 35.8(5) . . . . ?
N1 Pt1 P1 C44 113.74(13) . . . . ?
P2 Pt1 P1 C44 -73.64(11) . . . . ?
O1 Pt1 P2 C87 172.95(19) . . . . ?
N1 Pt1 P2 C87 128.5(4) . . . . ?
P1 Pt1 P2 C87 -16.63(18) . . . . ?
O1 Pt1 P2 C113 56.42(17) . . . . ?
N1 Pt1 P2 C113 12.0(4) . . . . ?
P1 Pt1 P2 C113 -133.17(15) . . . . ?
O1 Pt1 P2 C110 -61.2(2) . . . . ?
N1 Pt1 P2 C110 -105.6(4) . . . . ?
P1 Pt1 P2 C110 109.2(2) . . . . ?
O3 Pt2 P3 C41 -158.9(6) . . . . ?
N3 Pt2 P3 C41 -120.67(14) . . . . ?
P4 Pt2 P3 C41 53.70(12) . . . . ?
O3 Pt2 P3 C42 76.5(6) . . . . ?
N3 Pt2 P3 C42 114.64(14) . . . . ?
P4 Pt2 P3 C42 -70.99(12) . . . . ?
O3 Pt2 P3 C46 -41.4(6) . . . . ?
N3 Pt2 P3 C46 -3.24(13) . . . . ?
P4 Pt2 P3 C46 171.13(11) . . . . ?
O3 Pt2 P4 C18 169.87(14) . . . . ?
N3 Pt2 P4 C18 132.5(4) . . . . ?
P3 Pt2 P4 C18 -13.28(13) . . . . ?
O3 Pt2 P4 C97 53.08(12) . . . . ?
N3 Pt2 P4 C97 15.8(4) . . . . ?
P3 Pt2 P4 C97 -130.07(11) . . . . ?
O3 Pt2 P4 C40 -64.68(13) . . . . ?
N3 Pt2 P4 C40 -102.0(4) . . . . ?
P3 Pt2 P4 C40 112.16(12) . . . . ?
O5 Pt3 P5 C36 178.38(15) . . . . ?
N5 Pt3 P5 C36 126.8(3) . . . . ?
P6 Pt3 P5 C36 -11.86(14) . . . . ?
O5 Pt3 P5 C76 -53.56(13) . . . . ?
N5 Pt3 P5 C76 -105.1(3) . . . . ?
P6 Pt3 P5 C76 116.20(12) . . . . ?
O5 Pt3 P5 C20 63.32(13) . . . . ?
N5 Pt3 P5 C20 11.8(3) . . . . ?
P6 Pt3 P5 C20 -126.92(11) . . . . ?
O5 Pt3 P6 C53 151.2(4) . . . . ?
N5 Pt3 P6 C53 -124.19(15) . . . . ?
P5 Pt3 P6 C53 45.19(13) . . . . ?
O5 Pt3 P6 C68 -87.9(4) . . . . ?
N5 Pt3 P6 C68 -3.27(16) . . . . ?
P5 Pt3 P6 C68 166.11(14) . . . . ?
O5 Pt3 P6 C30 27.2(4) . . . . ?
N5 Pt3 P6 C30 111.83(14) . . . . ?
P5 Pt3 P6 C30 -78.79(12) . . . . ?
N1 Pt1 O1 C47 55.9(3) . . . . ?
P1 Pt1 O1 C47 134.4(4) . . . . ?
P2 Pt1 O1 C47 -115.1(3) . . . . ?
N3 Pt2 O3 C26 51.7(2) . . . . ?
P3 Pt2 O3 C26 90.1(6) . . . . ?
P4 Pt2 O3 C26 -122.2(2) . . . . ?
N5 Pt3 O5 C33 57.4(2) . . . . ?
P6 Pt3 O5 C33 142.6(3) . . . . ?
P5 Pt3 O5 C33 -109.9(2) . . . . ?
O1 Pt1 N1 C51 72.1(3) . . . . ?
P1 Pt1 N1 C51 -98.0(3) . . . . ?
P2 Pt1 N1 C51 116.5(4) . . . . ?
O1 Pt1 N1 C71 -104.6(3) . . . . ?
P1 Pt1 N1 C71 85.3(3) . . . . ?
P2 Pt1 N1 C71 -60.2(5) . . . . ?
O3 Pt2 N3 C52 60.6(2) . . . . ?
P3 Pt2 N3 C52 -115.7(2) . . . . ?
P4 Pt2 N3 C52 98.1(5) . . . . ?
O3 Pt2 N3 C37 -106.7(2) . . . . ?
P3 Pt2 N3 C37 77.0(2) . . . . ?
P4 Pt2 N3 C37 -69.1(5) . . . . ?
O5 Pt3 N5 C24 64.2(2) . . . . ?
P6 Pt3 N5 C24 -105.2(2) . . . . ?
P5 Pt3 N5 C24 115.5(3) . . . . ?
O5 Pt3 N5 C31 -104.1(2) . . . . ?
P6 Pt3 N5 C31 86.5(2) . . . . ?
P5 Pt3 N5 C31 -52.8(4) . . . . ?
C32 Fe1 C4 C93 119.3(3) . . . . ?
C87 Fe1 C4 C93 -149.6(2) . . . . ?
C14 Fe1 C4 C93 173.3(3) . . . . ?
C72 Fe1 C4 C93 80.4(2) . . . . ?
C16 Fe1 C4 C93 -105.0(2) . . . . ?
C29 Fe1 C4 C93 -38(3) . . . . ?
C88 Fe1 C4 C93 36.7(2) . . . . ?
C66 Fe1 C4 C93 -67.0(3) . . . . ?
C87 Fe1 C4 C32 91.1(2) . . . . ?
C14 Fe1 C4 C32 54.0(4) . . . . ?
C72 Fe1 C4 C32 -38.87(19) . . . . ?
C16 Fe1 C4 C32 135.8(2) . . . . ?
C29 Fe1 C4 C32 -157(3) . . . . ?
C88 Fe1 C4 C32 -82.6(2) . . . . ?
C93 Fe1 C4 C32 -119.3(3) . . . . ?
C66 Fe1 C4 C32 173.8(2) . . . . ?
C53 Fe3 C5 C17 -118.9(3) . . . . ?
C36 Fe3 C5 C17 178.4(2) . . . . ?
C67 Fe3 C5 C17 139.5(2) . . . . ?
C59 Fe3 C5 C17 -80.3(2) . . . . ?
C94 Fe3 C5 C17 -163(3) . . . . ?
C50 Fe3 C5 C17 96.4(2) . . . . ?
C6 Fe3 C5 C17 60.1(3) . . . . ?
C102 Fe3 C5 C17 -36.9(2) . . . . ?
C36 Fe3 C5 C53 -62.8(3) . . . . ?
C67 Fe3 C5 C53 -101.6(2) . . . . ?
C59 Fe3 C5 C53 38.6(2) . . . . ?
C94 Fe3 C5 C53 -45(4) . . . . ?
C50 Fe3 C5 C53 -144.7(2) . . . . ?
C6 Fe3 C5 C53 178.9(2) . . . . ?
C17 Fe3 C5 C53 118.9(3) . . . . ?
C102 Fe3 C5 C53 82.0(2) . . . . ?
C53 Fe3 C6 C94 -15(3) . . . . ?
C36 Fe3 C6 C94 38.2(2) . . . . ?
C67 Fe3 C6 C94 82.8(2) . . . . ?
C59 Fe3 C6 C94 -62.7(3) . . . . ?
C5 Fe3 C6 C94 177.3(2) . . . . ?
C50 Fe3 C6 C94 119.8(3) . . . . ?
C17 Fe3 C6 C94 -144.9(2) . . . . ?
C102 Fe3 C6 C94 -101.4(2) . . . . ?
C53 Fe3 C6 C50 -135(3) . . . . ?
C36 Fe3 C6 C50 -81.6(2) . . . . ?
C67 Fe3 C6 C50 -37.0(2) . . . . ?
C59 Fe3 C6 C50 177.5(2) . . . . ?
C5 Fe3 C6 C50 57.5(3) . . . . ?
C94 Fe3 C6 C50 -119.8(3) . . . . ?
C17 Fe3 C6 C50 95.3(2) . . . . ?
C102 Fe3 C6 C50 138.8(2) . . . . ?
C71 N2 C7 C38 2.3(6) . . . . ?
C41 Fe2 C8 C78 -50(2) . . . . ?
C18 Fe2 C8 C78 -81.4(2) . . . . ?
C25 Fe2 C8 C78 -171.6(2) . . . . ?
C57 Fe2 C8 C78 -120.3(3) . . . . ?
C92 Fe2 C8 C78 -36.48(19) . . . . ?
C62 Fe2 C8 C78 63.8(3) . . . . ?
C49 Fe2 C8 C78 148.1(2) . . . . ?
C70 Fe2 C8 C78 103.8(2) . . . . ?
C41 Fe2 C8 C57 71(2) . . . . ?
C18 Fe2 C8 C57 38.91(19) . . . . ?
C25 Fe2 C8 C57 -51.3(3) . . . . ?
C92 Fe2 C8 C57 83.8(2) . . . . ?
C62 Fe2 C8 C57 -175.9(2) . . . . ?
C49 Fe2 C8 C57 -91.6(2) . . . . ?
C78 Fe2 C8 C57 120.3(3) . . . . ?
C70 Fe2 C8 C57 -135.9(2) . . . . ?
C32 Fe1 C14 C87 92.8(2) . . . . ?
C72 Fe1 C14 C87 136.9(2) . . . . ?
C4 Fe1 C14 C87 57.7(3) . . . . ?
C16 Fe1 C14 C87 -38.9(2) . . . . ?
C29 Fe1 C14 C87 -119.3(4) . . . . ?
C88 Fe1 C14 C87 173.6(2) . . . . ?
C93 Fe1 C14 C87 -179(100) . . . . ?
C66 Fe1 C14 C87 -82.4(3) . . . . ?
C32 Fe1 C14 C29 -147.9(3) . . . . ?
C87 Fe1 C14 C29 119.3(4) . . . . ?
C72 Fe1 C14 C29 -103.8(3) . . . . ?
C4 Fe1 C14 C29 176.9(3) . . . . ?
C16 Fe1 C14 C29 80.4(3) . . . . ?
C88 Fe1 C14 C29 -67.1(3) . . . . ?
C93 Fe1 C14 C29 -60.0(17) . . . . ?
C66 Fe1 C14 C29 36.8(3) . . . . ?
C44 C2 C15 C77 0.5(5) . . . . ?
C32 Fe1 C16 C66 -179.6(2) . . . . ?
C87 Fe1 C16 C66 -119.6(4) . . . . ?
C14 Fe1 C16 C66 -80.9(3) . . . . ?
C72 Fe1 C16 C66 -133.7(18) . . . . ?
C4 Fe1 C16 C66 139.3(2) . . . . ?
C29 Fe1 C16 C66 -36.8(2) . . . . ?
C88 Fe1 C16 C66 58.2(4) . . . . ?
C93 Fe1 C16 C66 95.5(3) . . . . ?
C32 Fe1 C16 C87 -60.0(3) . . . . ?
C14 Fe1 C16 C87 38.7(3) . . . . ?
C72 Fe1 C16 C87 -14(2) . . . . ?
C4 Fe1 C16 C87 -101.1(3) . . . . ?
C29 Fe1 C16 C87 82.7(3) . . . . ?
C88 Fe1 C16 C87 177.8(3) . . . . ?
C93 Fe1 C16 C87 -145.0(2) . . . . ?
C66 Fe1 C16 C87 119.6(4) . . . . ?
C53 C5 C17 C102 0.4(4) . . . . ?
Fe3 C5 C17 C102 58.8(3) . . . . ?
C53 C5 C17 Fe3 -58.5(2) . . . . ?
C53 Fe3 C17 C5 38.7(2) . . . . ?
C36 Fe3 C17 C5 -19(2) . . . . ?
C67 Fe3 C17 C5 -61.9(3) . . . . ?
C59 Fe3 C17 C5 83.3(2) . . . . ?
C94 Fe3 C17 C5 178.8(2) . . . . ?
C50 Fe3 C17 C5 -100.2(2) . . . . ?
C6 Fe3 C17 C5 -144.1(2) . . . . ?
C102 Fe3 C17 C5 120.4(3) . . . . ?
C53 Fe3 C17 C102 -81.7(2) . . . . ?
C36 Fe3 C17 C102 -139(2) . . . . ?
C67 Fe3 C17 C102 177.7(2) . . . . ?
C59 Fe3 C17 C102 -37.0(2) . . . . ?
C5 Fe3 C17 C102 -120.4(3) . . . . ?
C94 Fe3 C17 C102 58.5(3) . . . . ?
C50 Fe3 C17 C102 139.4(2) . . . . ?
C6 Fe3 C17 C102 95.6(3) . . . . ?
C97 P4 C18 C92 -174.8(3) . . . . ?
C40 P4 C18 C92 -64.7(3) . . . . ?
Pt2 P4 C18 C92 65.4(3) . . . . ?
C97 P4 C18 C57 7.1(3) . . . . ?
C40 P4 C18 C57 117.2(3) . . . . ?
Pt2 P4 C18 C57 -112.7(3) . . . . ?
C97 P4 C18 Fe2 94.7(2) . . . . ?
C40 P4 C18 Fe2 -155.17(19) . . . . ?
Pt2 P4 C18 Fe2 -25.1(2) . . . . ?
C41 Fe2 C18 C92 -98.5(2) . . . . ?
C25 Fe2 C18 C92 -142.35(19) . . . . ?
C57 Fe2 C18 C92 117.2(3) . . . . ?
C62 Fe2 C18 C92 -65.4(3) . . . . ?
C49 Fe2 C18 C92 -177.0(2) . . . . ?
C8 Fe2 C18 C92 79.7(2) . . . . ?
C78 Fe2 C18 C92 36.79(19) . . . . ?
C70 Fe2 C18 C92 -154.4(13) . . . . ?
C41 Fe2 C18 C57 144.38(19) . . . . ?
C25 Fe2 C18 C57 100.5(2) . . . . ?
C92 Fe2 C18 C57 -117.2(3) . . . . ?
C62 Fe2 C18 C57 177.5(2) . . . . ?
C49 Fe2 C18 C57 65.9(3) . . . . ?
C8 Fe2 C18 C57 -37.4(2) . . . . ?
C78 Fe2 C18 C57 -80.4(2) . . . . ?
C70 Fe2 C18 C57 88.5(13) . . . . ?
C41 Fe2 C18 P4 24.8(2) . . . . ?
C25 Fe2 C18 P4 -19.1(2) . . . . ?
C57 Fe2 C18 P4 -119.6(3) . . . . ?
C92 Fe2 C18 P4 123.2(3) . . . . ?
C62 Fe2 C18 P4 57.8(3) . . . . ?
C49 Fe2 C18 P4 -53.8(3) . . . . ?
C8 Fe2 C18 P4 -157.1(2) . . . . ?
C78 Fe2 C18 P4 160.0(2) . . . . ?
C70 Fe2 C18 P4 -31.2(14) . . . . ?
C32 P1 C19 C45 31.3(3) . . . . ?
C44 P1 C19 C45 142.4(3) . . . . ?
Pt1 P1 C19 C45 -96.0(3) . . . . ?
C32 P1 C19 C95 -158.3(3) . . . . ?
C44 P1 C19 C95 -47.2(3) . . . . ?
Pt1 P1 C19 C95 74.4(3) . . . . ?
C36 P5 C20 C79 -96.7(3) . . . . ?
C76 P5 C20 C79 155.5(3) . . . . ?
Pt3 P5 C20 C79 32.8(3) . . . . ?
C36 P5 C20 C43 77.2(3) . . . . ?
C76 P5 C20 C43 -30.7(3) . . . . ?
Pt3 P5 C20 C43 -153.4(3) . . . . ?
C76 C22 C23 C80 -1.5(5) . . . . ?
C31 N5 C24 C74 1.5(5) . . . . ?
Pt3 N5 C24 C74 -166.5(2) . . . . ?
C41 Fe2 C25 C49 119.1(3) . . . . ?
C18 Fe2 C25 C49 -141.5(2) . . . . ?
C57 Fe2 C25 C49 -97.4(2) . . . . ?
C92 Fe2 C25 C49 -176.8(2) . . . . ?
C62 Fe2 C25 C49 80.4(2) . . . . ?
C8 Fe2 C25 C49 -65.1(3) . . . . ?
C78 Fe2 C25 C49 -150.1(14) . . . . ?
C70 Fe2 C25 C49 37.14(19) . . . . ?
C18 Fe2 C25 C41 99.36(19) . . . . ?
C57 Fe2 C25 C41 143.49(18) . . . . ?
C92 Fe2 C25 C41 64.1(2) . . . . ?
C62 Fe2 C25 C41 -38.68(18) . . . . ?
C49 Fe2 C25 C41 -119.1(3) . . . . ?
C8 Fe2 C25 C41 175.83(19) . . . . ?
C78 Fe2 C25 C41 90.8(14) . . . . ?
C70 Fe2 C25 C41 -82.0(2) . . . . ?
Pt2 O3 C26 O4 8.6(5) . . . . ?
Pt2 O3 C26 C38 -173.0(2) . . . . ?
C96 C12 C27 C30 0.9(5) . . . . ?
C87 C14 C29 C66 0.4(5) . . . . ?
Fe1 C14 C29 C66 -59.0(3) . . . . ?
C87 C14 C29 Fe1 59.5(3) . . . . ?
C32 Fe1 C29 C66 173.4(2) . . . . ?
C87 Fe1 C29 C66 81.9(3) . . . . ?
C14 Fe1 C29 C66 120.0(4) . . . . ?
C72 Fe1 C29 C66 -148.2(3) . . . . ?
C4 Fe1 C29 C66 -31(3) . . . . ?
C16 Fe1 C29 C66 37.2(3) . . . . ?
C88 Fe1 C29 C66 -104.4(3) . . . . ?
C93 Fe1 C29 C66 -66.6(4) . . . . ?
C32 Fe1 C29 C14 53.5(4) . . . . ?
C87 Fe1 C29 C14 -38.1(3) . . . . ?
C72 Fe1 C29 C14 91.8(3) . . . . ?
C4 Fe1 C29 C14 -151(3) . . . . ?
C16 Fe1 C29 C14 -82.8(3) . . . . ?
C88 Fe1 C29 C14 135.6(3) . . . . ?
C93 Fe1 C29 C14 173.5(3) . . . . ?
C66 Fe1 C29 C14 -120.0(4) . . . . ?
C12 C27 C30 C10 -2.3(5) . . . . ?
C12 C27 C30 P6 -179.8(3) . . . . ?
C82 C10 C30 C27 2.3(5) . . . . ?
C82 C10 C30 P6 179.9(3) . . . . ?
C53 P6 C30 C27 -117.2(3) . . . . ?
C68 P6 C30 C27 132.7(3) . . . . ?
Pt3 P6 C30 C27 12.4(3) . . . . ?
C53 P6 C30 C10 65.3(3) . . . . ?
C68 P6 C30 C10 -44.8(3) . . . . ?
Pt3 P6 C30 C10 -165.1(2) . . . . ?
C60 N6 C31 N5 1.0(7) . . . . ?
C24 N5 C31 N6 -2.6(6) . . . . ?
Pt3 N5 C31 N6 166.2(3) . . . . ?
C93 C4 C32 C72 1.0(4) . . . . ?
Fe1 C4 C32 C72 61.0(2) . . . . ?
C93 C4 C32 P1 -177.5(2) . . . . ?
Fe1 C4 C32 P1 -117.4(3) . . . . ?
C93 C4 C32 Fe1 -60.0(2) . . . . ?
C19 P1 C32 C72 93.2(3) . . . . ?
C44 P1 C32 C72 -17.7(3) . . . . ?
Pt1 P1 C32 C72 -143.9(3) . . . . ?
C19 P1 C32 C4 -88.6(3) . . . . ?
C44 P1 C32 C4 160.5(3) . . . . ?
Pt1 P1 C32 C4 34.3(3) . . . . ?
C19 P1 C32 Fe1 -177.00(19) . . . . ?
C44 P1 C32 Fe1 72.0(2) . . . . ?
Pt1 P1 C32 Fe1 -54.1(2) . . . . ?
C87 Fe1 C32 C72 137.6(2) . . . . ?
C14 Fe1 C32 C72 94.0(2) . . . . ?
C4 Fe1 C32 C72 -117.8(3) . . . . ?
C16 Fe1 C32 C72 174.6(2) . . . . ?
C29 Fe1 C32 C72 59.8(3) . . . . ?
C88 Fe1 C32 C72 -37.4(2) . . . . ?
C93 Fe1 C32 C72 -80.4(2) . . . . ?
C66 Fe1 C32 C72 171.4(19) . . . . ?
C87 Fe1 C32 C4 -104.6(2) . . . . ?
C14 Fe1 C32 C4 -148.2(2) . . . . ?
C72 Fe1 C32 C4 117.8(3) . . . . ?
C16 Fe1 C32 C4 -67.6(3) . . . . ?
C29 Fe1 C32 C4 177.6(3) . . . . ?
C88 Fe1 C32 C4 80.4(2) . . . . ?
C93 Fe1 C32 C4 37.4(2) . . . . ?
C66 Fe1 C32 C4 -70.8(19) . . . . ?
C87 Fe1 C32 P1 15.2(3) . . . . ?
C14 Fe1 C32 P1 -28.4(3) . . . . ?
C72 Fe1 C32 P1 -122.4(3) . . . . ?
C4 Fe1 C32 P1 119.8(3) . . . . ?
C16 Fe1 C32 P1 52.2(3) . . . . ?
C29 Fe1 C32 P1 -62.6(4) . . . . ?
C88 Fe1 C32 P1 -159.8(3) . . . . ?
C93 Fe1 C32 P1 157.2(2) . . . . ?
C66 Fe1 C32 P1 49(2) . . . . ?
Pt3 O5 C33 O6 -2.1(5) . . . . ?
Pt3 O5 C33 C58 177.20(19) . . . . ?
C76 P5 C36 C67 -61.3(3) . . . . ?
C20 P5 C36 C67 -172.0(3) . . . . ?
Pt3 P5 C36 C67 71.8(3) . . . . ?
C76 P5 C36 C94 117.9(3) . . . . ?
C20 P5 C36 C94 7.2(3) . . . . ?
Pt3 P5 C36 C94 -109.1(3) . . . . ?
C76 P5 C36 Fe3 -152.5(2) . . . . ?
C20 P5 C36 Fe3 96.8(2) . . . . ?
Pt3 P5 C36 Fe3 -19.4(3) . . . . ?
C53 Fe3 C36 C67 -102.2(2) . . . . ?
C59 Fe3 C36 C67 -146.6(2) . . . . ?
C5 Fe3 C36 C67 -63.4(3) . . . . ?
C94 Fe3 C36 C67 117.8(3) . . . . ?
C50 Fe3 C36 C67 37.0(2) . . . . ?
C6 Fe3 C36 C67 80.6(2) . . . . ?
C17 Fe3 C36 C67 -46(2) . . . . ?
C102 Fe3 C36 C67 178.0(2) . . . . ?
C53 Fe3 C36 C94 140.0(2) . . . . ?
C67 Fe3 C36 C94 -117.8(3) . . . . ?
C59 Fe3 C36 C94 95.7(2) . . . . ?
C5 Fe3 C36 C94 178.8(2) . . . . ?
C50 Fe3 C36 C94 -80.8(2) . . . . ?
C6 Fe3 C36 C94 -37.2(2) . . . . ?
C17 Fe3 C36 C94 -164(2) . . . . ?
C102 Fe3 C36 C94 60.2(3) . . . . ?
C53 Fe3 C36 P5 20.4(3) . . . . ?
C67 Fe3 C36 P5 122.6(3) . . . . ?
C59 Fe3 C36 P5 -24.0(3) . . . . ?
C5 Fe3 C36 P5 59.2(3) . . . . ?
C94 Fe3 C36 P5 -119.7(3) . . . . ?
C50 Fe3 C36 P5 159.5(3) . . . . ?
C6 Fe3 C36 P5 -156.8(3) . . . . ?
C17 Fe3 C36 P5 77(2) . . . . ?
C102 Fe3 C36 P5 -59.5(3) . . . . ?
C48 N4 C37 N3 -0.4(5) . . . . ?
C52 N3 C37 N4 -1.4(5) . . . . ?
Pt2 N3 C37 N4 166.7(3) . . . . ?
N2 C7 C38 C51 -3.0(6) . . . . ?
N2 C7 C38 C26 174.5(4) . . . . ?
O4 C26 C38 C51 -161.5(3) . . . . ?
O3 C26 C38 C51 20.0(5) . . . . ?
O4 C26 C38 C7 21.2(5) . . . . ?
O3 C26 C38 C7 -157.3(3) . . . . ?
C99 C39 C40 C69 -0.5(5) . . . . ?
C99 C39 C40 P4 178.0(3) . . . . ?
C18 P4 C40 C69 -9.2(3) . . . . ?
C97 P4 C40 C69 96.9(3) . . . . ?
Pt2 P4 C40 C69 -144.8(2) . . . . ?
C18 P4 C40 C39 172.3(3) . . . . ?
C97 P4 C40 C39 -81.6(3) . . . . ?
Pt2 P4 C40 C39 36.8(3) . . . . ?
C49 C25 C41 C62 1.0(3) . . . . ?
Fe2 C25 C41 C62 61.1(2) . . . . ?
C49 C25 C41 P3 -176.2(2) . . . . ?
Fe2 C25 C41 P3 -116.0(2) . . . . ?
C49 C25 C41 Fe2 -60.2(2) . . . . ?
C42 P3 C41 C62 -30.6(3) . . . . ?
C46 P3 C41 C62 79.8(3) . . . . ?
Pt2 P3 C41 C62 -156.7(3) . . . . ?
C42 P3 C41 C25 145.8(3) . . . . ?
C46 P3 C41 C25 -103.7(3) . . . . ?
Pt2 P3 C41 C25 19.8(3) . . . . ?
C42 P3 C41 Fe2 60.9(2) . . . . ?
C46 P3 C41 Fe2 171.30(18) . . . . ?
Pt2 P3 C41 Fe2 -65.2(2) . . . . ?
C18 Fe2 C41 C62 148.04(19) . . . . ?
C25 Fe2 C41 C62 -118.0(3) . . . . ?
C57 Fe2 C41 C62 -176.0(2) . . . . ?
C92 Fe2 C41 C62 104.0(2) . . . . ?
C49 Fe2 C41 C62 -80.4(2) . . . . ?
C8 Fe2 C41 C62 117(2) . . . . ?
C78 Fe2 C41 C62 70.1(3) . . . . ?
C70 Fe2 C41 C62 -37.17(19) . . . . ?
C18 Fe2 C41 C25 -94.0(2) . . . . ?
C57 Fe2 C41 C25 -58.0(3) . . . . ?
C92 Fe2 C41 C25 -137.98(18) . . . . ?
C62 Fe2 C41 C25 118.0(3) . . . . ?
C49 Fe2 C41 C25 37.58(19) . . . . ?
C8 Fe2 C41 C25 -125(2) . . . . ?
C78 Fe2 C41 C25 -171.9(2) . . . . ?
C70 Fe2 C41 C25 80.8(2) . . . . ?
C18 Fe2 C41 P3 22.2(2) . . . . ?
C25 Fe2 C41 P3 116.2(3) . . . . ?
C57 Fe2 C41 P3 58.2(3) . . . . ?
C92 Fe2 C41 P3 -21.8(2) . . . . ?
C62 Fe2 C41 P3 -125.9(3) . . . . ?
C49 Fe2 C41 P3 153.7(2) . . . . ?
C8 Fe2 C41 P3 -9(3) . . . . ?
C78 Fe2 C41 P3 -55.8(3) . . . . ?
C70 Fe2 C41 P3 -163.0(2) . . . . ?
C103 C3 C42 C98 3.6(5) . . . . ?
C103 C3 C42 P3 -177.1(3) . . . . ?
C41 P3 C42 C3 60.3(3) . . . . ?
C46 P3 C42 C3 -50.1(3) . . . . ?
Pt2 P3 C42 C3 -173.9(3) . . . . ?
C41 P3 C42 C98 -120.4(3) . . . . ?
C46 P3 C42 C98 129.2(3) . . . . ?
Pt2 P3 C42 C98 5.4(3) . . . . ?
C101 C35 C43 C20 0.5(7) . . . . ?
C79 C20 C43 C35 -0.9(5) . . . . ?
P5 C20 C43 C35 -174.7(3) . . . . ?
C15 C2 C44 C81 -3.0(5) . . . . ?
C15 C2 C44 P1 174.1(3) . . . . ?
C32 P1 C44 C2 -114.6(3) . . . . ?
C19 P1 C44 C2 136.0(3) . . . . ?
Pt1 P1 C44 C2 15.1(3) . . . . ?
C32 P1 C44 C81 62.6(3) . . . . ?
C19 P1 C44 C81 -46.9(3) . . . . ?
Pt1 P1 C44 C81 -167.8(2) . . . . ?
C95 C19 C45 C65 -0.1(5) . . . . ?
P1 C19 C45 C65 170.4(3) . . . . ?
C91 C28 C46 C56 -0.6(5) . . . . ?
C91 C28 C46 P3 -180.0(3) . . . . ?
C41 P3 C46 C28 15.1(3) . . . . ?
C42 P3 C46 C28 130.1(3) . . . . ?
Pt2 P3 C46 C28 -107.1(3) . . . . ?
C41 P3 C46 C56 -164.2(3) . . . . ?
C42 P3 C46 C56 -49.2(3) . . . . ?
Pt2 P3 C46 C56 73.6(3) . . . . ?
Pt1 O1 C47 O2 10.5(6) . . . . ?
Pt1 O1 C47 C74 -169.7(2) . . . . ?
C37 N4 C48 C58 2.2(5) . . . . ?
C41 C25 C49 C70 -1.3(4) . . . . ?
Fe2 C25 C49 C70 -59.9(2) . . . . ?
C41 C25 C49 Fe2 58.6(2) . . . . ?
C41 Fe2 C49 C25 -38.59(19) . . . . ?
C18 Fe2 C49 C25 56.8(3) . . . . ?
C57 Fe2 C49 C25 97.1(2) . . . . ?
C92 Fe2 C49 C25 30.3(18) . . . . ?
C62 Fe2 C49 C25 -83.2(2) . . . . ?
C8 Fe2 C49 C25 140.34(19) . . . . ?
C78 Fe2 C49 C25 175.4(2) . . . . ?
C70 Fe2 C49 C25 -119.8(3) . . . . ?
C41 Fe2 C49 C70 81.2(2) . . . . ?
C18 Fe2 C49 C70 176.5(2) . . . . ?
C25 Fe2 C49 C70 119.8(3) . . . . ?
C57 Fe2 C49 C70 -143.2(2) . . . . ?
C92 Fe2 C49 C70 150.1(16) . . . . ?
C62 Fe2 C49 C70 36.5(2) . . . . ?
C8 Fe2 C49 C70 -99.9(2) . . . . ?
C78 Fe2 C49 C70 -64.8(3) . . . . ?
C94 C6 C50 C67 0.0(4) . . . . ?
Fe3 C6 C50 C67 58.4(3) . . . . ?
C94 C6 C50 Fe3 -58.5(3) . . . . ?
C53 Fe3 C50 C67 56.2(3) . . . . ?
C36 Fe3 C50 C67 -38.0(2) . . . . ?
C59 Fe3 C50 C67 -149(2) . . . . ?
C5 Fe3 C50 C67 94.6(2) . . . . ?
C94 Fe3 C50 C67 -82.7(2) . . . . ?
C6 Fe3 C50 C67 -119.9(3) . . . . ?
C17 Fe3 C50 C67 138.2(2) . . . . ?
C102 Fe3 C50 C67 176.2(2) . . . . ?
C53 Fe3 C50 C6 176.2(2) . . . . ?
C36 Fe3 C50 C6 82.0(2) . . . . ?
C67 Fe3 C50 C6 119.9(3) . . . . ?
C59 Fe3 C50 C6 -29(2) . . . . ?
C5 Fe3 C50 C6 -145.4(2) . . . . ?
C94 Fe3 C50 C6 37.2(2) . . . . ?
C17 Fe3 C50 C6 -101.8(2) . . . . ?
C102 Fe3 C50 C6 -63.9(3) . . . . ?
C71 N1 C51 C38 0.9(5) . . . . ?
Pt1 N1 C51 C38 -175.8(2) . . . . ?
C7 C38 C51 N1 1.3(5) . . . . ?
C26 C38 C51 N1 -176.1(3) . . . . ?
C37 N3 C52 C58 1.3(4) . . . . ?
Pt2 N3 C52 C58 -165.8(2) . . . . ?
C17 C5 C53 C59 -0.4(4) . . . . ?
Fe3 C5 C53 C59 -60.5(2) . . . . ?
C17 C5 C53 P6 177.8(3) . . . . ?
Fe3 C5 C53 P6 117.7(3) . . . . ?
C17 C5 C53 Fe3 60.1(3) . . . . ?
C68 P6 C53 C59 -89.0(3) . . . . ?
C30 P6 C53 C59 162.0(3) . . . . ?
Pt3 P6 C53 C59 35.5(4) . . . . ?
C68 P6 C53 C5 93.0(3) . . . . ?
C30 P6 C53 C5 -15.9(4) . . . . ?
Pt3 P6 C53 C5 -142.4(3) . . . . ?
C68 P6 C53 Fe3 -177.40(19) . . . . ?
C30 P6 C53 Fe3 73.6(2) . . . . ?
Pt3 P6 C53 Fe3 -52.8(2) . . . . ?
C36 Fe3 C53 C59 -102.6(2) . . . . ?
C67 Fe3 C53 C59 -146.9(2) . . . . ?
C5 Fe3 C53 C59 118.1(3) . . . . ?
C94 Fe3 C53 C59 -64.5(3) . . . . ?
C50 Fe3 C53 C59 177.7(2) . . . . ?
C6 Fe3 C53 C59 -50(3) . . . . ?
C17 Fe3 C53 C59 80.5(2) . . . . ?
C102 Fe3 C53 C59 37.2(2) . . . . ?
C36 Fe3 C53 C5 139.3(2) . . . . ?
C67 Fe3 C53 C5 95.1(2) . . . . ?
C59 Fe3 C53 C5 -118.1(3) . . . . ?
C94 Fe3 C53 C5 177.4(2) . . . . ?
C50 Fe3 C53 C5 59.7(3) . . . . ?
C6 Fe3 C53 C5 -169(3) . . . . ?
C17 Fe3 C53 C5 -37.5(2) . . . . ?
C102 Fe3 C53 C5 -80.8(2) . . . . ?
C36 Fe3 C53 P6 17.1(2) . . . . ?
C67 Fe3 C53 P6 -27.1(2) . . . . ?
C59 Fe3 C53 P6 119.7(3) . . . . ?
C5 Fe3 C53 P6 -122.2(3) . . . . ?
C94 Fe3 C53 P6 55.2(3) . . . . ?
C50 Fe3 C53 P6 -62.6(3) . . . . ?
C6 Fe3 C53 P6 69(3) . . . . ?
C17 Fe3 C53 P6 -159.8(3) . . . . ?
C102 Fe3 C53 P6 156.9(3) . . . . ?
C28 C46 C56 C100 0.1(5) . . . . ?
P3 C46 C56 C100 179.4(3) . . . . ?
C78 C8 C57 C18 0.5(4) . . . . ?
Fe2 C8 C57 C18 -58.5(2) . . . . ?
C78 C8 C57 Fe2 59.0(2) . . . . ?
C92 C18 C57 C8 -0.6(3) . . . . ?
P4 C18 C57 C8 177.8(2) . . . . ?
Fe2 C18 C57 C8 60.6(2) . . . . ?
C92 C18 C57 Fe2 -61.3(2) . . . . ?
P4 C18 C57 Fe2 117.2(2) . . . . ?
C41 Fe2 C57 C8 -175.34(19) . . . . ?
C18 Fe2 C57 C8 -118.9(3) . . . . ?
C25 Fe2 C57 C8 147.93(19) . . . . ?
C92 Fe2 C57 C8 -79.7(2) . . . . ?
C62 Fe2 C57 C8 99(3) . . . . ?
C49 Fe2 C57 C8 104.7(2) . . . . ?
C78 Fe2 C57 C8 -36.7(2) . . . . ?
C70 Fe2 C57 C8 69.8(3) . . . . ?
C41 Fe2 C57 C18 -56.5(3) . . . . ?
C25 Fe2 C57 C18 -93.2(2) . . . . ?
C92 Fe2 C57 C18 39.17(19) . . . . ?
C62 Fe2 C57 C18 -142(3) . . . . ?
C49 Fe2 C57 C18 -136.4(2) . . . . ?
C8 Fe2 C57 C18 118.9(3) . . . . ?
C78 Fe2 C57 C18 82.2(2) . . . . ?
C70 Fe2 C57 C18 -171.3(2) . . . . ?
N4 C48 C58 C52 -2.2(5) . . . . ?
N4 C48 C58 C33 176.9(3) . . . . ?
N3 C52 C58 C48 0.4(5) . . . . ?
N3 C52 C58 C33 -178.7(3) . . . . ?
O6 C33 C58 C48 18.3(5) . . . . ?
O5 C33 C58 C48 -161.1(3) . . . . ?
O6 C33 C58 C52 -162.7(3) . . . . ?
O5 C33 C58 C52 17.9(4) . . . . ?
C5 C53 C59 C102 0.3(4) . . . . ?
P6 C53 C59 C102 -177.9(3) . . . . ?
Fe3 C53 C59 C102 -60.1(3) . . . . ?
C5 C53 C59 Fe3 60.4(2) . . . . ?
P6 C53 C59 Fe3 -117.9(3) . . . . ?
C53 Fe3 C59 C102 119.4(3) . . . . ?
C36 Fe3 C59 C102 -146.8(2) . . . . ?
C67 Fe3 C59 C102 176.2(2) . . . . ?
C5 Fe3 C59 C102 80.5(2) . . . . ?
C94 Fe3 C59 C102 -102.1(2) . . . . ?
C50 Fe3 C59 C102 -37(2) . . . . ?
C6 Fe3 C59 C102 -64.3(3) . . . . ?
C17 Fe3 C59 C102 36.9(2) . . . . ?
C36 Fe3 C59 C53 93.8(2) . . . . ?
C67 Fe3 C59 C53 56.8(3) . . . . ?
C5 Fe3 C59 C53 -38.9(2) . . . . ?
C94 Fe3 C59 C53 138.4(2) . . . . ?
C50 Fe3 C59 C53 -156(2) . . . . ?
C6 Fe3 C59 C53 176.3(2) . . . . ?
C17 Fe3 C59 C53 -82.5(2) . . . . ?
C102 Fe3 C59 C53 -119.4(3) . . . . ?
C31 N6 C60 C74 1.7(7) . . . . ?
C25 C41 C62 C70 -0.3(4) . . . . ?
P3 C41 C62 C70 176.6(3) . . . . ?
Fe2 C41 C62 C70 60.0(2) . . . . ?
C25 C41 C62 Fe2 -60.3(2) . . . . ?
P3 C41 C62 Fe2 116.6(3) . . . . ?
C41 Fe2 C62 C70 -119.4(3) . . . . ?
C18 Fe2 C62 C70 -170.9(2) . . . . ?
C25 Fe2 C62 C70 -80.3(2) . . . . ?
C57 Fe2 C62 C70 -30(3) . . . . ?
C92 Fe2 C62 C70 148.0(2) . . . . ?
C49 Fe2 C62 C70 -36.5(2) . . . . ?
C8 Fe2 C62 C70 65.2(3) . . . . ?
C78 Fe2 C62 C70 104.2(2) . . . . ?
C18 Fe2 C62 C41 -51.5(3) . . . . ?
C25 Fe2 C62 C41 39.03(18) . . . . ?
C57 Fe2 C62 C41 89(3) . . . . ?
C92 Fe2 C62 C41 -92.6(2) . . . . ?
C49 Fe2 C62 C41 82.9(2) . . . . ?
C8 Fe2 C62 C41 -175.5(2) . . . . ?
C78 Fe2 C62 C41 -136.40(19) . . . . ?
C70 Fe2 C62 C41 119.4(3) . . . . ?
O7 S1 C63 F3 -169.3(3) . . . . ?
O9 S1 C63 F3 70.2(3) . . . . ?
O8 S1 C63 F3 -49.4(3) . . . . ?
O7 S1 C63 F1 70.2(3) . . . . ?
O9 S1 C63 F1 -50.4(3) . . . . ?
O8 S1 C63 F1 -170.0(3) . . . . ?
O7 S1 C63 F2 -49.2(3) . . . . ?
O9 S1 C63 F2 -169.7(3) . . . . ?
O8 S1 C63 F2 70.6(3) . . . . ?
C19 C45 C65 C83 -1.2(6) . . . . ?
C14 C29 C66 C16 -0.6(5) . . . . ?
Fe1 C29 C66 C16 -58.1(3) . . . . ?
C14 C29 C66 Fe1 57.5(3) . . . . ?
C87 C16 C66 C29 0.6(4) . . . . ?
Fe1 C16 C66 C29 58.6(3) . . . . ?
C87 C16 C66 Fe1 -58.0(3) . . . . ?
C32 Fe1 C66 C29 -116.7(19) . . . . ?
C87 Fe1 C66 C29 -82.0(3) . . . . ?
C14 Fe1 C66 C29 -37.6(3) . . . . ?
C72 Fe1 C66 C29 53.8(4) . . . . ?
C4 Fe1 C66 C29 177.1(3) . . . . ?
C16 Fe1 C66 C29 -120.1(4) . . . . ?
C88 Fe1 C66 C29 93.0(3) . . . . ?
C93 Fe1 C66 C29 136.9(3) . . . . ?
C32 Fe1 C66 C16 3(2) . . . . ?
C87 Fe1 C66 C16 38.1(2) . . . . ?
C14 Fe1 C66 C16 82.6(3) . . . . ?
C72 Fe1 C66 C16 174.0(2) . . . . ?
C4 Fe1 C66 C16 -62.8(3) . . . . ?
C29 Fe1 C66 C16 120.1(4) . . . . ?
C88 Fe1 C66 C16 -146.9(2) . . . . ?
C93 Fe1 C66 C16 -103.0(3) . . . . ?
C6 C50 C67 C36 -0.6(4) . . . . ?
Fe3 C50 C67 C36 58.3(2) . . . . ?
C6 C50 C67 Fe3 -58.9(3) . . . . ?
C94 C36 C67 C50 1.1(4) . . . . ?
P5 C36 C67 C50 -179.6(3) . . . . ?
Fe3 C36 C67 C50 -59.7(3) . . . . ?
C94 C36 C67 Fe3 60.8(2) . . . . ?
P5 C36 C67 Fe3 -119.9(3) . . . . ?
C53 Fe3 C67 C50 -146.2(2) . . . . ?
C36 Fe3 C67 C50 119.8(3) . . . . ?
C59 Fe3 C67 C50 177.1(2) . . . . ?
C5 Fe3 C67 C50 -101.4(2) . . . . ?
C94 Fe3 C67 C50 80.8(2) . . . . ?
C6 Fe3 C67 C50 37.4(2) . . . . ?
C17 Fe3 C67 C50 -63.9(3) . . . . ?
C102 Fe3 C67 C50 -42(2) . . . . ?
C53 Fe3 C67 C36 94.0(2) . . . . ?
C59 Fe3 C67 C36 57.3(3) . . . . ?
C5 Fe3 C67 C36 138.83(19) . . . . ?
C94 Fe3 C67 C36 -38.92(19) . . . . ?
C50 Fe3 C67 C36 -119.8(3) . . . . ?
C6 Fe3 C67 C36 -82.4(2) . . . . ?
C17 Fe3 C67 C36 176.3(2) . . . . ?
C102 Fe3 C67 C36 -161(2) . . . . ?
C107 C13 C68 C106 -1.6(6) . . . . ?
C107 C13 C68 P6 -178.0(3) . . . . ?
C53 P6 C68 C106 29.6(3) . . . . ?
C30 P6 C68 C106 141.3(3) . . . . ?
Pt3 P6 C68 C106 -98.3(3) . . . . ?
C53 P6 C68 C13 -154.0(3) . . . . ?
C30 P6 C68 C13 -42.3(3) . . . . ?
Pt3 P6 C68 C13 78.0(3) . . . . ?
C39 C40 C69 C75 -0.6(5) . . . . ?
P4 C40 C69 C75 -179.0(3) . . . . ?
C41 C62 C70 C49 -0.4(4) . . . . ?
Fe2 C62 C70 C49 57.2(2) . . . . ?
C41 C62 C70 Fe2 -57.7(2) . . . . ?
C25 C49 C70 C62 1.1(4) . . . . ?
Fe2 C49 C70 C62 -57.1(2) . . . . ?
C25 C49 C70 Fe2 58.2(2) . . . . ?
C41 Fe2 C70 C62 38.3(2) . . . . ?
C18 Fe2 C70 C62 96.0(13) . . . . ?
C25 Fe2 C70 C62 83.5(2) . . . . ?
C57 Fe2 C70 C62 178.0(2) . . . . ?
C92 Fe2 C70 C62 -55.1(3) . . . . ?
C49 Fe2 C70 C62 121.1(3) . . . . ?
C8 Fe2 C70 C62 -140.1(2) . . . . ?
C78 Fe2 C70 C62 -95.7(2) . . . . ?
C41 Fe2 C70 C49 -82.8(2) . . . . ?
C18 Fe2 C70 C49 -25.1(14) . . . . ?
C25 Fe2 C70 C49 -37.6(2) . . . . ?
C57 Fe2 C70 C49 56.9(3) . . . . ?
C92 Fe2 C70 C49 -176.2(2) . . . . ?
C62 Fe2 C70 C49 -121.1(3) . . . . ?
C8 Fe2 C70 C49 98.8(2) . . . . ?
C78 Fe2 C70 C49 143.2(2) . . . . ?
C7 N2 C71 N1 0.1(6) . . . . ?
C51 N1 C71 N2 -1.7(6) . . . . ?
Pt1 N1 C71 N2 175.3(3) . . . . ?
C4 C32 C72 C88 -1.0(4) . . . . ?
P1 C32 C72 C88 177.4(3) . . . . ?
Fe1 C32 C72 C88 60.0(3) . . . . ?
C4 C32 C72 Fe1 -61.1(2) . . . . ?
P1 C32 C72 Fe1 117.4(3) . . . . ?
C32 Fe1 C72 C88 -119.4(3) . . . . ?
C87 Fe1 C72 C88 177.8(2) . . . . ?
C14 Fe1 C72 C88 139.3(2) . . . . ?
C4 Fe1 C72 C88 -80.5(2) . . . . ?
C16 Fe1 C72 C88 -169.3(18) . . . . ?
C29 Fe1 C72 C88 95.9(2) . . . . ?
C93 Fe1 C72 C88 -36.9(2) . . . . ?
C66 Fe1 C72 C88 61.7(3) . . . . ?
C87 Fe1 C72 C32 -62.8(3) . . . . ?
C14 Fe1 C72 C32 -101.3(2) . . . . ?
C4 Fe1 C72 C32 38.95(19) . . . . ?
C16 Fe1 C72 C32 -49.9(19) . . . . ?
C29 Fe1 C72 C32 -144.7(2) . . . . ?
C88 Fe1 C72 C32 119.4(3) . . . . ?
C93 Fe1 C72 C32 82.6(2) . . . . ?
C66 Fe1 C72 C32 -178.9(2) . . . . ?
N6 C60 C74 C24 -2.7(6) . . . . ?
N6 C60 C74 C47 179.2(4) . . . . ?
N5 C24 C74 C60 1.0(5) . . . . ?
N5 C24 C74 C47 179.1(3) . . . . ?
O2 C47 C74 C60 13.1(6) . . . . ?
O1 C47 C74 C60 -166.7(4) . . . . ?
O2 C47 C74 C24 -165.0(4) . . . . ?
O1 C47 C74 C24 15.2(5) . . . . ?
C99 C1 C75 C69 -0.1(5) . . . . ?
C40 C69 C75 C1 0.9(5) . . . . ?
C90 C34 C76 C22 -2.0(5) . . . . ?
C90 C34 C76 P5 173.8(2) . . . . ?
C23 C22 C76 C34 3.1(5) . . . . ?
C23 C22 C76 P5 -172.8(2) . . . . ?
C36 P5 C76 C34 146.7(3) . . . . ?
C20 P5 C76 C34 -106.3(3) . . . . ?
Pt3 P5 C76 C34 9.2(3) . . . . ?
C36 P5 C76 C22 -37.5(3) . . . . ?
C20 P5 C76 C22 69.4(3) . . . . ?
Pt3 P5 C76 C22 -175.0(2) . . . . ?
C81 C55 C77 C15 -1.9(5) . . . . ?
C2 C15 C77 C55 2.0(5) . . . . ?
C57 C8 C78 C92 -0.2(4) . . . . ?
Fe2 C8 C78 C92 57.4(2) . . . . ?
C57 C8 C78 Fe2 -57.6(2) . . . . ?
C41 Fe2 C78 C92 55.3(3) . . . . ?
C18 Fe2 C78 C92 -38.29(19) . . . . ?
C25 Fe2 C78 C92 -29.5(15) . . . . ?
C57 Fe2 C78 C92 -83.8(2) . . . . ?
C62 Fe2 C78 C92 98.3(2) . . . . ?
C49 Fe2 C78 C92 -176.0(2) . . . . ?
C8 Fe2 C78 C92 -120.9(3) . . . . ?
C70 Fe2 C78 C92 142.98(19) . . . . ?
C41 Fe2 C78 C8 176.3(2) . . . . ?
C18 Fe2 C78 C8 82.6(2) . . . . ?
C25 Fe2 C78 C8 91.4(14) . . . . ?
C57 Fe2 C78 C8 37.18(19) . . . . ?
C92 Fe2 C78 C8 120.9(3) . . . . ?
C62 Fe2 C78 C8 -140.76(19) . . . . ?
C49 Fe2 C78 C8 -55.0(3) . . . . ?
C70 Fe2 C78 C8 -96.1(2) . . . . ?
C101 C21 C79 C20 -0.9(6) . . . . ?
C43 C20 C79 C21 1.1(5) . . . . ?
P5 C20 C79 C21 175.1(3) . . . . ?
C22 C23 C80 C90 -1.1(5) . . . . ?
C77 C55 C81 C44 -0.6(5) . . . . ?
C2 C44 C81 C55 3.1(5) . . . . ?
P1 C44 C81 C55 -174.1(2) . . . . ?
C30 C10 C82 C96 -1.1(5) . . . . ?
C45 C65 C83 C11 1.3(6) . . . . ?
C95 C11 C83 C65 -0.3(6) . . . . ?
C86 C61 C84 C54 -0.2(5) . . . . ?
C97 C54 C84 C61 -0.8(5) . . . . ?
C97 C85 C86 C61 -0.4(5) . . . . ?
C84 C61 C86 C85 0.8(5) . . . . ?
C29 C14 C87 C16 -0.1(4) . . . . ?
Fe1 C14 C87 C16 60.7(3) . . . . ?
C29 C14 C87 P2 176.7(3) . . . . ?
Fe1 C14 C87 P2 -122.6(3) . . . . ?
C29 C14 C87 Fe1 -60.7(3) . . . . ?
C66 C16 C87 C14 -0.3(4) . . . . ?
Fe1 C16 C87 C14 -60.0(3) . . . . ?
C66 C16 C87 P2 -177.3(3) . . . . ?
Fe1 C16 C87 P2 123.1(3) . . . . ?
C66 C16 C87 Fe1 59.7(3) . . . . ?
C113 P2 C87 C14 -166.0(4) . . . . ?
C110 P2 C87 C14 -55.3(4) . . . . ?
Pt1 P2 C87 C14 76.0(4) . . . . ?
C113 P2 C87 C16 10.2(4) . . . . ?
C110 P2 C87 C16 121.0(4) . . . . ?
Pt1 P2 C87 C16 -107.7(3) . . . . ?
C113 P2 C87 Fe1 101.2(4) . . . . ?
C110 P2 C87 Fe1 -148.0(3) . . . . ?
Pt1 P2 C87 Fe1 -16.7(4) . . . . ?
C32 Fe1 C87 C14 -102.0(2) . . . . ?
C72 Fe1 C87 C14 -63.9(3) . . . . ?
C4 Fe1 C87 C14 -146.2(2) . . . . ?
C16 Fe1 C87 C14 117.8(3) . . . . ?
C29 Fe1 C87 C14 37.6(2) . . . . ?
C88 Fe1 C87 C14 -49.8(16) . . . . ?
C93 Fe1 C87 C14 179.9(2) . . . . ?
C66 Fe1 C87 C14 80.7(2) . . . . ?
C32 Fe1 C87 C16 140.1(2) . . . . ?
C14 Fe1 C87 C16 -117.8(3) . . . . ?
C72 Fe1 C87 C16 178.3(2) . . . . ?
C4 Fe1 C87 C16 96.0(3) . . . . ?
C29 Fe1 C87 C16 -80.2(3) . . . . ?
C88 Fe1 C87 C16 -167.6(15) . . . . ?
C93 Fe1 C87 C16 62.1(4) . . . . ?
C66 Fe1 C87 C16 -37.2(3) . . . . ?
C32 Fe1 C87 P2 21.3(3) . . . . ?
C14 Fe1 C87 P2 123.4(4) . . . . ?
C72 Fe1 C87 P2 59.5(4) . . . . ?
C4 Fe1 C87 P2 -22.8(4) . . . . ?
C16 Fe1 C87 P2 -118.8(4) . . . . ?
C29 Fe1 C87 P2 161.0(4) . . . . ?
C88 Fe1 C87 P2 73.6(17) . . . . ?
C93 Fe1 C87 P2 -56.8(4) . . . . ?
C66 Fe1 C87 P2 -156.0(4) . . . . ?
C32 C72 C88 C93 0.7(4) . . . . ?
Fe1 C72 C88 C93 58.7(3) . . . . ?
C32 C72 C88 Fe1 -58.0(2) . . . . ?
C32 Fe1 C88 C93 -82.0(2) . . . . ?
C87 Fe1 C88 C93 -135.9(15) . . . . ?
C14 Fe1 C88 C93 179.0(2) . . . . ?
C72 Fe1 C88 C93 -120.2(3) . . . . ?
C4 Fe1 C88 C93 -37.1(2) . . . . ?
C16 Fe1 C88 C93 58.2(4) . . . . ?
C29 Fe1 C88 C93 139.0(2) . . . . ?
C66 Fe1 C88 C93 95.6(2) . . . . ?
C32 Fe1 C88 C72 38.2(2) . . . . ?
C87 Fe1 C88 C72 -15.7(16) . . . . ?
C14 Fe1 C88 C72 -60.8(3) . . . . ?
C4 Fe1 C88 C72 83.1(2) . . . . ?
C16 Fe1 C88 C72 178.4(3) . . . . ?
C29 Fe1 C88 C72 -100.9(2) . . . . ?
C93 Fe1 C88 C72 120.2(3) . . . . ?
C66 Fe1 C88 C72 -144.2(2) . . . . ?
C76 C34 C90 C80 -0.7(5) . . . . ?
C23 C80 C90 C34 2.2(5) . . . . ?
C100 C64 C91 C28 0.2(6) . . . . ?
C46 C28 C91 C64 0.5(6) . . . . ?
C8 C78 C92 C18 -0.2(4) . . . . ?
Fe2 C78 C92 C18 57.9(2) . . . . ?
C8 C78 C92 Fe2 -58.1(2) . . . . ?
C57 C18 C92 C78 0.5(3) . . . . ?
P4 C18 C92 C78 -177.9(2) . . . . ?
Fe2 C18 C92 C78 -60.2(2) . . . . ?
C57 C18 C92 Fe2 60.8(2) . . . . ?
P4 C18 C92 Fe2 -117.6(3) . . . . ?
C41 Fe2 C92 C78 -144.3(2) . . . . ?
C18 Fe2 C92 C78 119.6(3) . . . . ?
C25 Fe2 C92 C78 176.2(2) . . . . ?
C57 Fe2 C92 C78 80.0(2) . . . . ?
C62 Fe2 C92 C78 -99.9(2) . . . . ?
C49 Fe2 C92 C78 148.3(16) . . . . ?
C8 Fe2 C92 C78 36.5(2) . . . . ?
C70 Fe2 C92 C78 -64.6(3) . . . . ?
C41 Fe2 C92 C18 96.0(2) . . . . ?
C25 Fe2 C92 C18 56.6(3) . . . . ?
C57 Fe2 C92 C18 -39.60(19) . . . . ?
C62 Fe2 C92 C18 140.5(2) . . . . ?
C49 Fe2 C92 C18 28.7(18) . . . . ?
C8 Fe2 C92 C18 -83.2(2) . . . . ?
C78 Fe2 C92 C18 -119.6(3) . . . . ?
C70 Fe2 C92 C18 175.7(2) . . . . ?
C72 C88 C93 C4 -0.1(4) . . . . ?
Fe1 C88 C93 C4 57.6(2) . . . . ?
C72 C88 C93 Fe1 -57.7(3) . . . . ?
C32 C4 C93 C88 -0.6(4) . . . . ?
Fe1 C4 C93 C88 -58.6(3) . . . . ?
C32 C4 C93 Fe1 58.0(2) . . . . ?
C32 Fe1 C93 C88 82.1(2) . . . . ?
C87 Fe1 C93 C88 173.0(2) . . . . ?
C14 Fe1 C93 C88 -7.8(17) . . . . ?
C72 Fe1 C93 C88 37.3(2) . . . . ?
C4 Fe1 C93 C88 120.5(3) . . . . ?
C16 Fe1 C93 C88 -146.8(2) . . . . ?
C29 Fe1 C93 C88 -63.0(3) . . . . ?
C66 Fe1 C93 C88 -102.6(2) . . . . ?
C32 Fe1 C93 C4 -38.4(2) . . . . ?
C87 Fe1 C93 C4 52.5(3) . . . . ?
C14 Fe1 C93 C4 -128.3(15) . . . . ?
C72 Fe1 C93 C4 -83.2(2) . . . . ?
C16 Fe1 C93 C4 92.7(2) . . . . ?
C29 Fe1 C93 C4 176.6(3) . . . . ?
C88 Fe1 C93 C4 -120.5(3) . . . . ?
C66 Fe1 C93 C4 137.0(2) . . . . ?
C50 C6 C94 C36 0.7(4) . . . . ?
Fe3 C6 C94 C36 -58.1(2) . . . . ?
C50 C6 C94 Fe3 58.8(3) . . . . ?
C67 C36 C94 C6 -1.1(4) . . . . ?
P5 C36 C94 C6 179.6(3) . . . . ?
Fe3 C36 C94 C6 59.6(3) . . . . ?
C67 C36 C94 Fe3 -60.7(2) . . . . ?
P5 C36 C94 Fe3 120.0(3) . . . . ?
C53 Fe3 C94 C6 178.8(2) . . . . ?
C36 Fe3 C94 C6 -119.5(3) . . . . ?
C67 Fe3 C94 C6 -80.7(2) . . . . ?
C59 Fe3 C94 C6 139.2(2) . . . . ?
C5 Fe3 C94 C6 -139(3) . . . . ?
C50 Fe3 C94 C6 -37.4(2) . . . . ?
C17 Fe3 C94 C6 58.9(3) . . . . ?
C102 Fe3 C94 C6 95.7(2) . . . . ?
C53 Fe3 C94 C36 -61.8(3) . . . . ?
C67 Fe3 C94 C36 38.78(19) . . . . ?
C59 Fe3 C94 C36 -101.3(2) . . . . ?
C5 Fe3 C94 C36 -19(4) . . . . ?
C50 Fe3 C94 C36 82.1(2) . . . . ?
C6 Fe3 C94 C36 119.5(3) . . . . ?
C17 Fe3 C94 C36 178.4(2) . . . . ?
C102 Fe3 C94 C36 -144.8(2) . . . . ?
C83 C11 C95 C19 -1.0(5) . . . . ?
C45 C19 C95 C11 1.1(5) . . . . ?
P1 C19 C95 C11 -169.5(3) . . . . ?
C10 C82 C96 C12 -0.3(6) . . . . ?
C27 C12 C96 C82 0.4(5) . . . . ?
C84 C54 C97 C85 1.2(5) . . . . ?
C84 C54 C97 P4 176.7(3) . . . . ?
C86 C85 C97 C54 -0.7(5) . . . . ?
C86 C85 C97 P4 -176.2(2) . . . . ?
C18 P4 C97 C54 -108.9(3) . . . . ?
C40 P4 C97 C54 143.8(3) . . . . ?
Pt2 P4 C97 C54 21.4(3) . . . . ?
C18 P4 C97 C85 66.6(3) . . . . ?
C40 P4 C97 C85 -40.8(3) . . . . ?
Pt2 P4 C97 C85 -163.1(2) . . . . ?
C3 C42 C98 C9 -3.8(5) . . . . ?
P3 C42 C98 C9 176.9(3) . . . . ?
C105 C9 C98 C42 0.9(6) . . . . ?
C40 C39 C99 C1 1.3(5) . . . . ?
C75 C1 C99 C39 -1.0(5) . . . . ?
C91 C64 C100 C56 -0.7(6) . . . . ?
C46 C56 C100 C64 0.6(6) . . . . ?
C43 C35 C101 C21 -0.3(8) . . . . ?
C79 C21 C101 C35 0.5(8) . . . . ?
C53 C59 C102 C17 -0.1(5) . . . . ?
Fe3 C59 C102 C17 -58.5(3) . . . . ?
C53 C59 C102 Fe3 58.4(3) . . . . ?
C5 C17 C102 C59 -0.2(5) . . . . ?
Fe3 C17 C102 C59 57.9(3) . . . . ?
C5 C17 C102 Fe3 -58.0(3) . . . . ?
C53 Fe3 C102 C59 -38.2(2) . . . . ?
C36 Fe3 C102 C59 55.9(3) . . . . ?
C67 Fe3 C102 C59 -144(2) . . . . ?
C5 Fe3 C102 C59 -83.2(2) . . . . ?
C94 Fe3 C102 C59 94.6(2) . . . . ?
C50 Fe3 C102 C59 177.0(2) . . . . ?
C6 Fe3 C102 C59 138.2(2) . . . . ?
C17 Fe3 C102 C59 -120.3(3) . . . . ?
C53 Fe3 C102 C17 82.1(2) . . . . ?
C36 Fe3 C102 C17 176.2(2) . . . . ?
C67 Fe3 C102 C17 -24(2) . . . . ?
C59 Fe3 C102 C17 120.3(3) . . . . ?
C5 Fe3 C102 C17 37.1(2) . . . . ?
C94 Fe3 C102 C17 -145.1(2) . . . . ?
C50 Fe3 C102 C17 -62.8(3) . . . . ?
C6 Fe3 C102 C17 -101.5(2) . . . . ?
C42 C3 C103 C105 -0.4(6) . . . . ?
C110 C73 C104 C118 0.4(9) . . . . ?
C98 C9 C105 C103 2.3(6) . . . . ?
C3 C103 C105 C9 -2.5(6) . . . . ?
C13 C68 C106 C111 1.8(6) . . . . ?
P6 C68 C106 C111 178.1(4) . . . . ?
C68 C13 C107 C112 0.6(7) . . . . ?
O12 S2 C108 F6 61.8(4) . . . . ?
O11 S2 C108 F6 -177.8(4) . . . . ?
O10 S2 C108 F6 -56.9(4) . . . . ?
O12 S2 C108 F5 -59.1(4) . . . . ?
O11 S2 C108 F5 61.3(4) . . . . ?
O10 S2 C108 F5 -177.7(4) . . . . ?
O12 S2 C108 F4 -178.1(3) . . . . ?
O11 S2 C108 F4 -57.7(4) . . . . ?
O10 S2 C108 F4 63.2(4) . . . . ?
C104 C73 C110 C120 0.8(10) . . . . ?
C104 C73 C110 P2 176.5(4) . . . . ?
C87 P2 C110 C120 -27.4(9) . . . . ?
C113 P2 C110 C120 80.4(9) . . . . ?
Pt1 P2 C110 C120 -162.6(8) . . . . ?
C87 P2 C110 C73 156.9(4) . . . . ?
C113 P2 C110 C73 -95.3(5) . . . . ?
Pt1 P2 C110 C73 21.7(5) . . . . ?
C68 C106 C111 C112 -1.0(8) . . . . ?
C13 C107 C112 C111 0.1(8) . . . . ?
C106 C111 C112 C107 0.1(8) . . . . ?
C115 C109 C113 C116 1.4(11) . . . . ?
C115 C109 C113 P2 176.9(4) . . . . ?
C87 P2 C113 C109 -82.5(5) . . . . ?
C110 P2 C113 C109 169.7(4) . . . . ?
Pt1 P2 C113 C109 46.4(5) . . . . ?
C87 P2 C113 C116 93.0(8) . . . . ?
C110 P2 C113 C116 -14.8(9) . . . . ?
Pt1 P2 C113 C116 -138.1(8) . . . . ?
O14 S3 C114 F8 -179.8(5) . . . . ?
O15 S3 C114 F8 -60.6(5) . . . . ?
O13 S3 C114 F8 60.6(5) . . . . ?
O14 S3 C114 F7 -61.6(6) . . . . ?
O15 S3 C114 F7 57.6(6) . . . . ?
O13 S3 C114 F7 178.8(5) . . . . ?
O14 S3 C114 F9 61.1(6) . . . . ?
O15 S3 C114 F9 -179.7(5) . . . . ?
O13 S3 C114 F9 -58.4(6) . . . . ?
C113 C109 C115 C117 0.6(11) . . . . ?
C109 C113 C116 C119 -2.5(19) . . . . ?
P2 C113 C116 C119 -178.0(13) . . . . ?
C109 C115 C117 C119 -1(2) . . . . ?
C73 C104 C118 C89 2.1(17) . . . . ?
C120 C89 C118 C104 -6(2) . . . . ?
C115 C117 C119 C116 0(3) . . . . ?
C113 C116 C119 C117 2(3) . . . . ?
C73 C110 C120 C89 -4.4(19) . . . . ?
P2 C110 C120 C89 179.8(12) . . . . ?
C118 C89 C120 C110 7(2) . . . . ?

loop_
_platon_squeeze_void_nr
_platon_squeeze_void_average_x
_platon_squeeze_void_average_y
_platon_squeeze_void_average_z
_platon_squeeze_void_volume
_platon_squeeze_void_count_electrons
_platon_squeeze_void_content
1 -0.006 -0.003 0.000 1122 194 ' '
2 -0.080 0.305 0.561 128 38 ' '
3 0.080 0.695 0.439 128 38 ' '
4 0.206 0.291 0.686 60 15 ' '
5 0.400 0.794 0.383 17 1 ' '
6 0.599 0.206 0.617 17 1 ' '
7 0.794 0.709 0.314 60 16 ' '
